data_7030860
loop_
_publ_author_name
'Bortoluzzi, Marco'
'Ciabatti, Iacopo'
'Femoni, Cristina'
'Funaioli, Tiziana'
'Hayatifar, Mohammad'
'Iapalucci, Maria Carmela'
'Longoni, Giuliano'
'Zacchini, Stefano'

_publ_section_title
;
 Homoleptic and heteroleptic Au(i) complexes containing the new
 [Co5C(CO)12](-) cluster as ligand.
;
_journal_issue 25
_journal_name_full 'Dalton transactions (Cambridge, England : 2003)'
_journal_page_first 9633
_journal_page_last 9646
_journal_paper_doi 10.1039/c4dt00854e
_journal_volume 43
_journal_year 2014
_chemical_formula_sum 'C36 H16 Au Co10 N O24'
_chemical_formula_weight 1632.76
_chemical_name_systematic
; 
 ? 
;
_space_group_IT_number 2
_symmetry_cell_setting triclinic
_symmetry_space_group_name_Hall '-P 1'
_symmetry_space_group_name_H-M 'P -1'
_atom_sites_solution_hydrogens geom
_atom_sites_solution_primary direct
_atom_sites_solution_secondary difmap
_audit_creation_method SHELXL-97
_cell_angle_alpha 72.809(2)
_cell_angle_beta 87.440(2)
_cell_angle_gamma 88.842(2)
_cell_formula_units_Z 2
_cell_length_a 9.6659(13)
_cell_length_b 14.1838(19)
_cell_length_c 18.675(3)
_cell_measurement_reflns_used 9900
_cell_measurement_temperature 294(2)
_cell_measurement_theta_max 28.6005
_cell_measurement_theta_min 2.285
_cell_volume 2443.4(6)
_computing_cell_refinement 'APEX2 (Bruker AXS, 2006)'
_computing_data_collection 'APEX2 (Bruker AXS, 2006)'
_computing_data_reduction 'SAINT (Bruker AXS, 2004)'
_computing_molecular_graphics 'SCHAKAL99 (Keller, 1999)'
_computing_publication_material 'XCIF (Bruker AXS, 2001)'
_computing_structure_refinement 'SHELXL-97 (Sheldrick, 1997)'
_computing_structure_solution 'SHELXS-97 (Sheldrick, 1990)'
_diffrn_ambient_temperature 294(2)
_diffrn_measured_fraction_theta_full 0.986
_diffrn_measured_fraction_theta_max 0.986
_diffrn_measurement_device_type 'CCD area detector'
_diffrn_measurement_method 'phi and omega scans'
_diffrn_radiation_monochromator graphite
_diffrn_radiation_source 'fine-focus sealed tube'
_diffrn_radiation_type MoK\a
_diffrn_radiation_wavelength 0.71073
_diffrn_reflns_av_R_equivalents 0.0472
_diffrn_reflns_av_unetI/netI 0.0550
_diffrn_reflns_limit_h_max 12
_diffrn_reflns_limit_h_min -12
_diffrn_reflns_limit_k_max 17
_diffrn_reflns_limit_k_min -17
_diffrn_reflns_limit_l_max 23
_diffrn_reflns_limit_l_min -23
_diffrn_reflns_number 25362
_diffrn_reflns_theta_full 26.50
_diffrn_reflns_theta_max 26.50
_diffrn_reflns_theta_min 1.60
_exptl_absorpt_coefficient_mu 6.370
_exptl_absorpt_correction_T_max 0.4289
_exptl_absorpt_correction_T_min 0.3347
_exptl_absorpt_correction_type empirical
_exptl_absorpt_process_details
;
 Data were corrected for Lorentz polarization and absorption
 effects (empirical absorption corrections SADABS).
 R(int) = 0.1635 (selected reflections only, before parameter refinement)
 R(int) = 0.0639 (selected reflections only, after parameter refinement)
;
_exptl_crystal_colour black
_exptl_crystal_density_diffrn 2.219
_exptl_crystal_density_method 'not measured'
_exptl_crystal_description prism
_exptl_crystal_F_000 1560
_exptl_crystal_size_max 0.22
_exptl_crystal_size_mid 0.18
_exptl_crystal_size_min 0.16
_refine_diff_density_max 1.757
_refine_diff_density_min -1.705
_refine_diff_density_rms 0.144
_refine_ls_extinction_method none
_refine_ls_goodness_of_fit_ref 1.018
_refine_ls_hydrogen_treatment constr
_refine_ls_matrix_type full
_refine_ls_number_parameters 649
_refine_ls_number_reflns 9976
_refine_ls_number_restraints 0
_refine_ls_restrained_S_all 1.018
_refine_ls_R_factor_all 0.0426
_refine_ls_R_factor_gt 0.0345
_refine_ls_shift/su_max 0.001
_refine_ls_shift/su_mean 0.000
_refine_ls_structure_factor_coef Fsqd
_refine_ls_weighting_details 'calc w=1/[\s^2^(Fo^2^)+(0.0546P)^2^+0.0000P] where P=(Fo^2^+2Fc^2^)/3'
_refine_ls_weighting_scheme calc
_refine_ls_wR_factor_gt 0.0927
_refine_ls_wR_factor_ref 0.1000
_reflns_number_gt 8478
_reflns_number_total 9976
_reflns_threshold_expression >2sigma(I)
_cod_data_source_file c4dt00854e2.cif
_cod_data_source_block 3
_cod_depositor_comments
;
The following automatic conversions were performed:

'_symmetry_cell_setting' value 'Triclinic' changed to 'triclinic'
according to
/usr/data/users/saulius/crontab/automatic-downloads/rss-feeds/RSC/lib/dictionaries/cif_core.dic
dictionary named 'cif_core.dic' version 2.4.2 from 2011-04-26.

Automatic conversion script
Id: cif_fix_values 2281 2013-09-26 08:29:07Z andrius 

 Adding full bibliography for 7030858--7030862.cif.
;
_cod_original_cell_volume 2443.5(6)
_cod_original_sg_symbol_H-M P-1
_cod_database_code 7030860

loop_
_symmetry_equiv_pos_as_xyz
'x, y, z'
'-x, -y, -z'

loop_
_atom_site_label
_atom_site_type_symbol
_atom_site_fract_x
_atom_site_fract_y
_atom_site_fract_z
_atom_site_U_iso_or_equiv
_atom_site_adp_type
_atom_site_occupancy
_atom_site_symmetry_multiplicity
_atom_site_calc_flag
_atom_site_refinement_flags
Au1 Au 0.310248(18) 0.450295(13) 0.279722(9) 0.03785(7) Uani 1 1 d .
Co1 Co 0.40557(6) 0.26413(5) 0.31476(3) 0.03791(15) Uani 1 1 d .
Co2 Co 0.13393(6) 0.30099(5) 0.33558(4) 0.04042(15) Uani 1 1 d .
Co3 Co 0.19116(7) 0.32131(5) 0.46598(4) 0.04358(16) Uani 1 1 d .
Co4 Co 0.44482(6) 0.29136(5) 0.44616(3) 0.04012(15) Uani 1 1 d .
Co5 Co 0.26741(7) 0.17378(5) 0.42815(3) 0.03971(15) Uani 1 1 d .
Co6 Co 0.43232(6) 0.62602(5) 0.25302(3) 0.03863(15) Uani 1 1 d .
Co7 Co 0.17330(6) 0.61622(5) 0.21010(4) 0.04031(15) Uani 1 1 d .
Co8 Co 0.27845(7) 0.58558(5) 0.08688(3) 0.04222(16) Uani 1 1 d .
Co9 Co 0.52231(6) 0.59215(5) 0.12816(4) 0.04102(15) Uani 1 1 d .
Co10 Co 0.35277(7) 0.72646(5) 0.12977(4) 0.04164(15) Uani 1 1 d .
C1 C 0.2992(5) 0.3213(4) 0.3784(3) 0.0388(10) Uani 1 1 d .
C2 C 0.3500(4) 0.5760(3) 0.1821(2) 0.0348(9) Uani 1 1 d .
C4 C 0.3853(5) 0.1195(4) 0.3693(3) 0.0439(11) Uani 1 1 d .
C5 C 0.0967(5) 0.1565(4) 0.3895(3) 0.0502(12) Uani 1 1 d .
C6 C 0.2618(6) 0.0741(4) 0.5112(3) 0.0525(13) Uani 1 1 d .
C7 C 0.5708(6) 0.2001(5) 0.4932(3) 0.0590(14) Uani 1 1 d .
C8 C 0.0592(6) 0.2506(5) 0.5300(3) 0.0574(14) Uani 1 1 d .
C9 C 0.3360(6) 0.2846(5) 0.5369(3) 0.0543(13) Uani 1 1 d .
C10 C 0.1626(6) 0.4461(5) 0.4720(3) 0.0535(13) Uani 1 1 d .
C11 C 0.5390(5) 0.4041(4) 0.4371(3) 0.0459(11) Uani 1 1 d .
C12 C -0.0145(6) 0.3543(5) 0.3681(4) 0.0616(15) Uani 1 1 d .
C13 C 0.5873(6) 0.2650(4) 0.3188(3) 0.0548(13) Uani 1 1 d .
C14 C 0.3926(6) 0.2509(4) 0.2230(3) 0.0526(13) Uani 1 1 d .
C15 C 0.0663(6) 0.2989(4) 0.2485(3) 0.0543(13) Uani 1 1 d .
C16 C 0.3880(6) 0.8281(5) 0.0504(3) 0.0591(14) Uani 1 1 d .
C17 C 0.4620(5) 0.7653(4) 0.1963(3) 0.0463(11) Uani 1 1 d .
C18 C 0.1701(6) 0.7596(4) 0.1525(3) 0.0561(14) Uani 1 1 d .
C19 C 0.3788(6) 0.6524(5) 0.3387(3) 0.0563(14) Uani 1 1 d .
C20 C 0.0744(6) 0.6327(5) 0.2889(3) 0.0593(15) Uani 1 1 d .
C21 C 0.0364(5) 0.5759(4) 0.1668(3) 0.0533(13) Uani 1 1 d .
C22 C 0.2251(6) 0.4711(5) 0.0717(3) 0.0577(14) Uani 1 1 d .
C23 C 0.4550(5) 0.6014(4) 0.0312(3) 0.0483(12) Uani 1 1 d .
C24 C 0.1953(7) 0.6727(5) 0.0112(3) 0.0667(16) Uani 1 1 d .
C25 C 0.6592(6) 0.6806(5) 0.0928(3) 0.0600(14) Uani 1 1 d .
C26 C 0.6103(6) 0.5990(4) 0.2685(3) 0.0532(13) Uani 1 1 d .
C27 C 0.6188(5) 0.4770(4) 0.1465(3) 0.0482(12) Uani 1 1 d .
O4 O 0.4350(5) 0.0490(3) 0.3582(2) 0.0667(11) Uani 1 1 d .
O5 O 0.0084(4) 0.1038(3) 0.3888(2) 0.0728(12) Uani 1 1 d .
O6 O 0.2616(5) 0.0098(4) 0.5651(3) 0.0847(14) Uani 1 1 d .
O7 O 0.6492(6) 0.1455(4) 0.5224(3) 0.0994(17) Uani 1 1 d .
O8 O -0.0229(5) 0.2056(4) 0.5691(3) 0.0882(15) Uani 1 1 d .
O9 O 0.3490(5) 0.2634(4) 0.6016(2) 0.0817(15) Uani 1 1 d .
O10 O 0.1479(5) 0.5211(4) 0.4787(3) 0.0783(13) Uani 1 1 d .
O11 O 0.5941(5) 0.4729(3) 0.4365(2) 0.0683(11) Uani 1 1 d .
O12 O -0.1151(5) 0.3885(5) 0.3816(3) 0.0969(18) Uani 1 1 d .
O13 O 0.7060(4) 0.2581(4) 0.3164(3) 0.0862(15) Uani 1 1 d .
O14 O 0.3875(6) 0.2401(4) 0.1657(2) 0.0890(16) Uani 1 1 d .
O15 O 0.0174(5) 0.2985(4) 0.1946(2) 0.0835(15) Uani 1 1 d .
O16 O 0.4115(6) 0.8947(4) -0.0004(3) 0.0943(17) Uani 1 1 d .
O17 O 0.5289(5) 0.8273(3) 0.2060(3) 0.0712(12) Uani 1 1 d .
O18 O 0.0859(4) 0.8205(3) 0.1421(3) 0.0814(14) Uani 1 1 d .
O19 O 0.3457(5) 0.6721(4) 0.3913(3) 0.0840(15) Uani 1 1 d .
O20 O 0.0065(5) 0.6454(5) 0.3359(3) 0.0987(18) Uani 1 1 d .
O21 O -0.0604(4) 0.5502(4) 0.1460(3) 0.0863(15) Uani 1 1 d .
O22 O 0.1866(6) 0.4072(4) 0.0551(3) 0.0888(15) Uani 1 1 d .
O23 O 0.4959(5) 0.6149(4) -0.0302(2) 0.0727(12) Uani 1 1 d .
O24 O 0.1466(6) 0.7293(4) -0.0376(3) 0.1041(19) Uani 1 1 d .
O25 O 0.7430(5) 0.7371(4) 0.0719(3) 0.0981(17) Uani 1 1 d .
O26 O 0.7244(4) 0.5870(4) 0.2810(3) 0.0852(15) Uani 1 1 d .
O27 O 0.6835(5) 0.4078(3) 0.1555(3) 0.0735(12) Uani 1 1 d .
N1 N 0.8057(4) 0.0009(4) 0.2142(3) 0.0531(11) Uani 1 1 d .
C101 C 0.8399(8) -0.0972(6) 0.2678(4) 0.084(2) Uani 1 1 d .
H10A H 0.8436 -0.0910 0.3175 0.126 Uiso 1 1 calc R
H10B H 0.9281 -0.1196 0.2533 0.126 Uiso 1 1 calc R
H10C H 0.7699 -0.1439 0.2670 0.126 Uiso 1 1 calc R
C102 C 0.6683(6) 0.0356(6) 0.2367(5) 0.098(3) Uani 1 1 d .
H10D H 0.6721 0.0426 0.2861 0.147 Uiso 1 1 calc R
H10E H 0.5987 -0.0117 0.2365 0.147 Uiso 1 1 calc R
H10F H 0.6457 0.0981 0.2018 0.147 Uiso 1 1 calc R
C103 C 0.7998(7) -0.0100(6) 0.1381(3) 0.0742(19) Uani 1 1 d .
H10G H 0.8882 -0.0323 0.1237 0.111 Uiso 1 1 calc R
H10H H 0.7771 0.0525 0.1033 0.111 Uiso 1 1 calc R
H10I H 0.7303 -0.0573 0.1380 0.111 Uiso 1 1 calc R
C104 C 0.9111(6) 0.0794(5) 0.2142(4) 0.0650(16) Uani 1 1 d .
H10J H 0.8824 0.1419 0.1799 0.078 Uiso 1 1 calc R
H10K H 0.9112 0.0873 0.2640 0.078 Uiso 1 1 calc R
C105 C 1.0571(5) 0.0557(4) 0.1916(4) 0.0558(14) Uani 1 1 d .
C106 C 1.1471(6) 0.0018(5) 0.2442(4) 0.0713(18) Uani 1 1 d .
H106 H 1.1179 -0.0198 0.2945 0.086 Uiso 1 1 calc R
C107 C 1.2796(6) -0.0205(5) 0.2232(4) 0.0712(18) Uani 1 1 d .
H107 H 1.3391 -0.0574 0.2589 0.085 Uiso 1 1 calc R
C108 C 1.3226(7) 0.0125(5) 0.1487(4) 0.0751(19) Uani 1 1 d .
H108 H 1.4113 -0.0029 0.1340 0.090 Uiso 1 1 calc R
C109 C 1.2361(7) 0.0679(5) 0.0960(4) 0.079(2) Uani 1 1 d .
H109 H 1.2655 0.0907 0.0458 0.095 Uiso 1 1 calc R
C110 C 1.1047(7) 0.0890(5) 0.1186(4) 0.0777(19) Uani 1 1 d .
H110 H 1.0463 0.1272 0.0830 0.093 Uiso 1 1 calc R

loop_
_atom_site_aniso_label
_atom_site_aniso_U_11
_atom_site_aniso_U_22
_atom_site_aniso_U_33
_atom_site_aniso_U_23
_atom_site_aniso_U_13
_atom_site_aniso_U_12
Au1 0.03941(11) 0.03115(11) 0.04358(11) -0.01176(8) -0.00394(8) 0.00195(8)
Co1 0.0375(3) 0.0343(3) 0.0427(3) -0.0129(3) 0.0007(3) 0.0021(3)
Co2 0.0344(3) 0.0406(4) 0.0497(3) -0.0181(3) -0.0059(3) 0.0003(3)
Co3 0.0388(3) 0.0488(4) 0.0479(3) -0.0223(3) 0.0031(3) -0.0021(3)
Co4 0.0361(3) 0.0405(4) 0.0442(3) -0.0127(3) -0.0057(3) -0.0005(3)
Co5 0.0401(3) 0.0347(4) 0.0439(3) -0.0111(3) 0.0010(3) -0.0024(3)
Co6 0.0366(3) 0.0365(4) 0.0443(3) -0.0134(3) -0.0085(3) 0.0024(3)
Co7 0.0321(3) 0.0395(4) 0.0521(4) -0.0179(3) -0.0051(3) 0.0070(3)
Co8 0.0435(4) 0.0410(4) 0.0435(3) -0.0136(3) -0.0110(3) 0.0072(3)
Co9 0.0353(3) 0.0398(4) 0.0456(3) -0.0093(3) -0.0017(3) 0.0059(3)
Co10 0.0405(3) 0.0317(3) 0.0508(4) -0.0085(3) -0.0092(3) 0.0063(3)
C1 0.038(2) 0.036(3) 0.042(2) -0.011(2) -0.0053(19) -0.001(2)
C2 0.031(2) 0.033(2) 0.038(2) -0.0058(19) -0.0007(17) 0.0027(18)
C4 0.044(3) 0.034(3) 0.053(3) -0.014(2) -0.002(2) 0.004(2)
C5 0.044(3) 0.051(3) 0.058(3) -0.019(3) 0.002(2) -0.007(3)
C6 0.054(3) 0.048(3) 0.052(3) -0.010(3) 0.000(2) -0.002(3)
C7 0.058(3) 0.055(4) 0.063(3) -0.016(3) -0.013(3) 0.010(3)
C8 0.050(3) 0.062(4) 0.063(3) -0.024(3) 0.002(3) -0.002(3)
C9 0.052(3) 0.059(4) 0.052(3) -0.015(3) -0.005(2) -0.005(3)
C10 0.046(3) 0.061(4) 0.061(3) -0.031(3) 0.001(2) -0.002(3)
C11 0.040(3) 0.050(3) 0.047(3) -0.013(2) -0.012(2) 0.005(2)
C12 0.047(3) 0.066(4) 0.080(4) -0.034(3) -0.006(3) 0.005(3)
C13 0.047(3) 0.055(4) 0.064(3) -0.020(3) 0.002(3) 0.003(3)
C14 0.064(3) 0.044(3) 0.051(3) -0.015(2) 0.002(2) -0.004(3)
C15 0.058(3) 0.050(3) 0.055(3) -0.016(3) -0.005(3) -0.008(3)
C16 0.061(3) 0.049(4) 0.062(3) -0.009(3) -0.010(3) 0.009(3)
C17 0.043(3) 0.032(3) 0.063(3) -0.012(2) -0.011(2) 0.004(2)
C18 0.050(3) 0.043(3) 0.074(4) -0.016(3) -0.013(3) 0.012(3)
C19 0.051(3) 0.062(4) 0.061(3) -0.025(3) -0.008(3) -0.006(3)
C20 0.046(3) 0.074(4) 0.066(3) -0.034(3) -0.003(3) 0.009(3)
C21 0.038(3) 0.054(3) 0.073(3) -0.027(3) -0.007(2) 0.007(2)
C22 0.056(3) 0.060(4) 0.064(3) -0.030(3) -0.002(3) -0.001(3)
C23 0.054(3) 0.044(3) 0.045(3) -0.010(2) -0.007(2) 0.009(2)
C24 0.070(4) 0.066(4) 0.063(3) -0.016(3) -0.021(3) 0.013(3)
C25 0.055(3) 0.056(4) 0.063(3) -0.007(3) -0.001(3) 0.004(3)
C26 0.048(3) 0.056(4) 0.054(3) -0.014(3) -0.003(2) 0.006(3)
C27 0.038(3) 0.053(3) 0.050(3) -0.011(2) 0.000(2) 0.005(3)
O4 0.078(3) 0.044(2) 0.076(3) -0.017(2) 0.014(2) 0.008(2)
O5 0.063(3) 0.060(3) 0.092(3) -0.016(2) -0.009(2) -0.025(2)
O6 0.098(4) 0.071(3) 0.067(3) 0.008(2) 0.001(2) -0.015(3)
O7 0.103(4) 0.068(3) 0.117(4) -0.009(3) -0.039(3) 0.034(3)
O8 0.071(3) 0.102(4) 0.086(3) -0.022(3) 0.026(3) -0.027(3)
O9 0.072(3) 0.127(5) 0.044(2) -0.021(2) -0.0029(19) -0.016(3)
O10 0.065(3) 0.073(3) 0.117(4) -0.059(3) -0.001(2) 0.008(2)
O11 0.074(3) 0.058(3) 0.075(3) -0.020(2) -0.016(2) -0.015(2)
O12 0.053(3) 0.129(5) 0.136(4) -0.082(4) -0.021(3) 0.036(3)
O13 0.043(2) 0.111(4) 0.106(4) -0.035(3) -0.001(2) 0.006(3)
O14 0.141(5) 0.082(4) 0.050(2) -0.028(2) 0.000(3) -0.010(3)
O15 0.104(4) 0.086(4) 0.063(3) -0.021(2) -0.028(2) -0.018(3)
O16 0.114(4) 0.063(3) 0.079(3) 0.022(3) -0.008(3) -0.011(3)
O17 0.073(3) 0.039(2) 0.101(3) -0.016(2) -0.028(2) -0.009(2)
O18 0.055(3) 0.047(3) 0.136(4) -0.018(3) -0.010(3) 0.023(2)
O19 0.077(3) 0.124(4) 0.072(3) -0.062(3) 0.005(2) -0.017(3)
O20 0.067(3) 0.155(6) 0.094(3) -0.072(4) 0.010(3) 0.017(3)
O21 0.043(2) 0.119(5) 0.118(4) -0.067(4) -0.011(2) -0.007(3)
O22 0.099(4) 0.075(3) 0.109(4) -0.054(3) 0.005(3) -0.016(3)
O23 0.080(3) 0.090(4) 0.046(2) -0.018(2) 0.009(2) -0.004(3)
O24 0.121(4) 0.095(4) 0.085(3) -0.005(3) -0.048(3) 0.045(4)
O25 0.067(3) 0.079(4) 0.126(4) 0.003(3) 0.007(3) -0.027(3)
O26 0.040(2) 0.134(5) 0.080(3) -0.029(3) -0.016(2) 0.012(3)
O27 0.065(3) 0.059(3) 0.096(3) -0.022(2) -0.011(2) 0.027(2)
N1 0.039(2) 0.057(3) 0.068(3) -0.025(2) -0.005(2) 0.005(2)
C101 0.083(5) 0.074(5) 0.079(4) 0.000(4) 0.007(4) -0.006(4)
C102 0.040(3) 0.118(7) 0.164(8) -0.087(6) 0.007(4) 0.007(4)
C103 0.071(4) 0.085(5) 0.073(4) -0.030(4) -0.016(3) -0.008(4)
C104 0.052(3) 0.051(4) 0.101(5) -0.037(3) -0.011(3) 0.003(3)
C105 0.040(3) 0.041(3) 0.090(4) -0.024(3) -0.009(3) 0.006(2)
C106 0.056(4) 0.087(5) 0.082(4) -0.041(4) -0.009(3) -0.004(4)
C107 0.051(3) 0.080(5) 0.093(5) -0.040(4) -0.021(3) 0.011(3)
C108 0.049(3) 0.057(4) 0.119(6) -0.028(4) 0.002(4) -0.002(3)
C109 0.064(4) 0.059(4) 0.096(5) 0.003(4) 0.017(4) -0.007(3)
C110 0.058(4) 0.057(4) 0.101(5) 0.002(4) -0.003(4) 0.006(3)

loop_
_atom_type_symbol
_atom_type_description
_atom_type_scat_dispersion_real
_atom_type_scat_dispersion_imag
_atom_type_scat_source
C C 0.0033 0.0016 'International Tables Vol C Tables 4.2.6.8 and 6.1.1.4'
H H 0.0000 0.0000 'International Tables Vol C Tables 4.2.6.8 and 6.1.1.4'
N N 0.0061 0.0033 'International Tables Vol C Tables 4.2.6.8 and 6.1.1.4'
O O 0.0106 0.0060 'International Tables Vol C Tables 4.2.6.8 and 6.1.1.4'
Co Co 0.3494 0.9721 'International Tables Vol C Tables 4.2.6.8 and 6.1.1.4'
Au Au -2.0133 8.8022 'International Tables Vol C Tables 4.2.6.8 and 6.1.1.4'

loop_
_geom_angle_atom_site_label_1
_geom_angle_atom_site_label_2
_geom_angle_atom_site_label_3
_geom_angle
C2 Au1 C1 172.58(16)
C2 Au1 Co2 141.91(11)
C1 Au1 Co2 44.18(12)
C2 Au1 Co1 131.25(12)
C1 Au1 Co1 44.19(13)
Co2 Au1 Co1 60.56(2)
C2 Au1 Co6 44.29(12)
C1 Au1 Co6 132.21(12)
Co2 Au1 Co6 160.79(2)
Co1 Au1 Co6 133.57(2)
C2 Au1 Co7 44.32(12)
C1 Au1 Co7 142.39(13)
Co2 Au1 Co7 110.65(2)
Co1 Au1 Co7 160.82(2)
Co6 Au1 Co7 59.99(2)
C13 Co1 C14 99.2(3)
C13 Co1 C1 118.1(2)
C14 Co1 C1 136.9(2)
C13 Co1 C4 95.3(2)
C14 Co1 C4 95.4(2)
C1 Co1 C4 101.3(2)
C13 Co1 Co5 118.88(19)
C14 Co1 Co5 125.84(18)
C1 Co1 Co5 53.96(15)
C4 Co1 Co5 47.55(14)
C13 Co1 Co4 76.53(18)
C14 Co1 Co4 175.14(18)
C1 Co1 Co4 45.77(14)
C4 Co1 Co4 87.40(14)
Co5 Co1 Co4 58.86(2)
C13 Co1 Au1 109.0(2)
C14 Co1 Au1 95.86(19)
C1 Co1 Au1 53.68(15)
C4 Co1 Au1 151.06(14)
Co5 Co1 Au1 105.16(3)
Co4 Co1 Au1 83.46(2)
C13 Co1 Co2 161.93(19)
C14 Co1 Co2 96.12(19)
C1 Co1 Co2 44.19(13)
C4 Co1 Co2 92.69(14)
Co5 Co1 Co2 57.17(3)
Co4 Co1 Co2 87.70(3)
Au1 Co1 Co2 59.64(2)
C12 Co2 C15 96.6(3)
C12 Co2 C1 113.8(2)
C15 Co2 C1 141.8(2)
C12 Co2 C5 99.4(3)
C15 Co2 C5 95.4(2)
C1 Co2 C5 101.6(2)
C12 Co2 Co5 118.5(2)
C15 Co2 Co5 130.3(2)
C1 Co2 Co5 53.78(15)
C5 Co2 Co5 47.92(15)
C12 Co2 Co3 72.99(19)
C15 Co2 Co3 169.5(2)
C1 Co2 Co3 46.45(14)
C5 Co2 Co3 87.50(15)
Co5 Co2 Co3 58.26(3)
C12 Co2 Au1 105.3(2)
C15 Co2 Au1 97.34(18)
C1 Co2 Au1 53.80(14)
C5 Co2 Au1 150.64(15)
Co5 Co2 Au1 105.02(3)
Co3 Co2 Au1 84.75(2)
C12 Co2 Co1 157.50(19)
C15 Co2 Co1 101.80(19)
C1 Co2 Co1 44.28(14)
C5 Co2 Co1 91.72(15)
Co5 Co2 Co1 56.83(2)
Co3 Co2 Co1 88.13(3)
Au1 Co2 Co1 59.81(2)
C8 Co3 C10 103.3(3)
C8 Co3 C1 141.1(2)
C10 Co3 C1 111.4(2)
C8 Co3 C9 94.5(2)
C10 Co3 C9 97.2(3)
C1 Co3 C9 97.9(2)
C8 Co3 Co5 91.24(19)
C10 Co3 Co5 164.99(18)
C1 Co3 Co5 53.60(15)
C9 Co3 Co5 85.14(18)
C8 Co3 Co4 132.6(2)
C10 Co3 Co4 110.10(17)
C1 Co3 Co4 48.41(14)
C9 Co3 Co4 49.56(17)
Co5 Co3 Co4 60.48(3)
C8 Co3 Co2 104.29(18)
C10 Co3 Co2 113.54(18)
C1 Co3 Co2 45.91(13)
C9 Co3 Co2 138.43(18)
Co5 Co3 Co2 58.14(2)
Co4 Co3 Co2 92.29(3)
C7 Co4 C11 100.3(2)
C7 Co4 C1 146.4(2)
C11 Co4 C1 108.4(2)
C7 Co4 C9 94.3(3)
C11 Co4 C9 99.0(2)
C1 Co4 C9 98.0(2)
C7 Co4 Co3 135.4(2)
C11 Co4 Co3 109.20(16)
C1 Co4 Co3 48.70(14)
C9 Co4 Co3 49.34(16)
C7 Co4 Co5 97.7(2)
C11 Co4 Co5 161.43(16)
C1 Co4 Co5 53.04(15)
C9 Co4 Co5 84.19(16)
Co3 Co4 Co5 59.31(3)
C7 Co4 Co1 107.35(19)
C11 Co4 Co1 112.12(16)
C1 Co4 Co1 45.59(14)
C9 Co4 Co1 137.33(16)
Co3 Co4 Co1 91.85(3)
Co5 Co4 Co1 57.30(2)
C6 Co5 C4 99.1(2)
C6 Co5 C5 99.7(2)
C4 Co5 C5 99.7(2)
C6 Co5 C1 147.9(2)
C4 Co5 C1 101.1(2)
C5 Co5 C1 101.1(2)
C6 Co5 Co1 146.53(19)
C4 Co5 Co1 53.08(16)
C5 Co5 Co1 102.98(16)
C1 Co5 Co1 48.17(13)
C6 Co5 Co2 146.79(19)
C4 Co5 Co2 104.00(16)
C5 Co5 Co2 53.30(18)
C1 Co5 Co2 47.93(13)
Co1 Co5 Co2 66.00(3)
C6 Co5 Co3 105.79(19)
C4 Co5 Co3 148.43(16)
C5 Co5 Co3 94.92(17)
C1 Co5 Co3 48.37(13)
Co1 Co5 Co3 96.45(3)
Co2 Co5 Co3 63.60(3)
C6 Co5 Co4 106.20(18)
C4 Co5 Co4 94.59(16)
C5 Co5 Co4 147.90(18)
C1 Co5 Co4 47.62(13)
Co1 Co5 Co4 63.84(3)
Co2 Co5 Co4 95.42(3)
Co3 Co5 Co4 60.20(3)
C26 Co6 C19 100.6(2)
C26 Co6 C2 117.0(2)
C19 Co6 C2 136.9(2)
C26 Co6 C17 94.8(2)
C19 Co6 C17 94.2(3)
C2 Co6 C17 102.3(2)
C26 Co6 Co10 121.43(18)
C19 Co6 Co10 122.0(2)
C2 Co6 Co10 54.74(14)
C17 Co6 Co10 48.35(15)
C26 Co6 Co9 77.08(18)
C19 Co6 Co9 177.08(17)
C2 Co6 Co9 46.00(13)
C17 Co6 Co9 84.21(16)
Co10 Co6 Co9 58.53(3)
C26 Co6 Au1 105.3(2)
C19 Co6 Au1 98.65(19)
C2 Co6 Au1 53.26(13)
C17 Co6 Au1 153.56(15)
Co10 Co6 Au1 105.57(3)
Co9 Co6 Au1 83.76(2)
C26 Co6 Co7 160.68(19)
C19 Co6 Co7 94.42(17)
C2 Co6 Co7 44.85(13)
C17 Co6 Co7 96.12(14)
Co10 Co6 Co7 57.63(2)
Co9 Co6 Co7 88.22(3)
Au1 Co6 Co7 60.06(2)
C21 Co7 C20 97.4(3)
C21 Co7 C2 113.3(2)
C20 Co7 C2 142.0(2)
C21 Co7 C18 98.8(2)
C20 Co7 C18 94.2(3)
C2 Co7 C18 102.1(2)
C21 Co7 Co10 118.95(19)
C20 Co7 Co10 128.4(2)
C2 Co7 Co10 54.30(14)
C18 Co7 Co10 48.04(17)
C21 Co7 Co8 73.01(18)
C20 Co7 Co8 170.42(18)
C2 Co7 Co8 46.44(13)
C18 Co7 Co8 86.61(17)
Co10 Co7 Co8 58.25(3)
C21 Co7 Co6 157.40(18)
C20 Co7 Co6 101.13(18)
C2 Co7 Co6 44.76(13)
C18 Co7 Co6 92.55(16)
Co10 Co7 Co6 56.90(2)
Co8 Co7 Co6 88.35(3)
C21 Co7 Au1 104.55(19)
C20 Co7 Au1 99.0(2)
C2 Co7 Au1 53.18(13)
C18 Co7 Au1 151.25(16)
Co10 Co7 Au1 104.91(3)
Co8 Co7 Au1 84.52(2)
Co6 Co7 Au1 59.95(2)
C24 Co8 C22 100.0(3)
C24 Co8 C2 140.3(3)
C22 Co8 C2 116.7(2)
C24 Co8 C23 92.1(3)
C22 Co8 C23 98.6(2)
C2 Co8 C23 96.8(2)
C24 Co8 Co10 88.3(2)
C22 Co8 Co10 170.59(19)
C2 Co8 Co10 54.18(14)
C23 Co8 Co10 85.50(16)
C24 Co8 Co9 127.4(2)
C22 Co8 Co9 117.08(19)
C2 Co8 Co9 48.02(13)
C23 Co8 Co9 48.79(15)
Co10 Co8 Co9 59.62(3)
C24 Co8 Co7 106.0(2)
C22 Co8 Co7 114.62(18)
C2 Co8 Co7 46.06(13)
C23 Co8 Co7 137.95(15)
Co10 Co8 Co7 58.17(3)
Co9 Co8 Co7 91.66(3)
C25 Co9 C27 101.0(3)
C25 Co9 C2 141.7(2)
C27 Co9 C2 111.9(2)
C25 Co9 C23 94.9(3)
C27 Co9 C23 100.2(2)
C2 Co9 C23 98.0(2)
C25 Co9 Co10 91.2(2)
C27 Co9 Co10 165.76(16)
C2 Co9 Co10 54.22(14)
C23 Co9 Co10 85.87(16)
C25 Co9 Co8 131.70(19)
C27 Co9 Co8 115.06(17)
C2 Co9 Co8 48.49(13)
C23 Co9 Co8 49.52(16)
Co10 Co9 Co8 59.52(3)
C25 Co9 Co6 104.2(2)
C27 Co9 Co6 111.60(16)
C2 Co9 Co6 45.97(13)
C23 Co9 Co6 138.43(16)
Co10 Co9 Co6 57.61(2)
Co8 Co9 Co6 91.75(3)
C16 Co10 C17 97.2(3)
C16 Co10 C18 98.8(3)
C17 Co10 C18 105.2(2)
C16 Co10 C2 150.8(2)
C17 Co10 C2 99.2(2)
C18 Co10 C2 100.0(2)
C16 Co10 Co6 145.92(19)
C17 Co10 Co6 51.67(16)
C18 Co10 Co6 102.65(18)
C2 Co10 Co6 48.19(12)
C16 Co10 Co7 146.8(2)
C17 Co10 Co7 105.40(17)
C18 Co10 Co7 52.24(18)
C2 Co10 Co7 47.94(12)
Co6 Co10 Co7 65.48(3)
C16 Co10 Co8 108.7(2)
C17 Co10 Co8 145.55(16)
C18 Co10 Co8 93.17(17)
C2 Co10 Co8 48.24(12)
Co6 Co10 Co8 96.38(3)
Co7 Co10 Co8 63.57(3)
C16 Co10 Co9 108.5(2)
C17 Co10 Co9 89.92(16)
C18 Co10 Co9 146.88(18)
C2 Co10 Co9 47.81(12)
Co6 Co10 Co9 63.86(3)
Co7 Co10 Co9 95.67(3)
Co8 Co10 Co9 60.85(3)
Co2 C1 Co1 91.5(2)
Co2 C1 Co4 157.1(3)
Co1 C1 Co4 88.6(2)
Co2 C1 Co3 87.64(19)
Co1 C1 Co3 155.5(3)
Co4 C1 Co3 82.88(18)
Co2 C1 Co5 78.30(17)
Co1 C1 Co5 77.87(18)
Co4 C1 Co5 79.34(18)
Co3 C1 Co5 78.03(17)
Co2 C1 Au1 82.02(17)
Co1 C1 Au1 82.13(17)
Co4 C1 Au1 120.6(2)
Co3 C1 Au1 121.9(2)
Co5 C1 Au1 151.4(2)
Co6 C2 Co9 88.04(18)
Co6 C2 Co7 90.39(19)
Co9 C2 Co7 155.4(3)
Co6 C2 Co8 154.4(3)
Co9 C2 Co8 83.48(17)
Co7 C2 Co8 87.50(18)
Co6 C2 Co10 77.07(17)
Co9 C2 Co10 77.98(16)
Co7 C2 Co10 77.76(17)
Co8 C2 Co10 77.58(16)
Co6 C2 Au1 82.45(16)
Co9 C2 Au1 121.5(2)
Co7 C2 Au1 82.50(16)
Co8 C2 Au1 122.4(2)
Co10 C2 Au1 151.3(2)
O4 C4 Co5 148.6(4)
O4 C4 Co1 132.1(4)
Co5 C4 Co1 79.38(19)
O5 C5 Co5 147.5(5)
O5 C5 Co2 133.8(5)
Co5 C5 Co2 78.8(2)
O6 C6 Co5 178.3(5)
O7 C7 Co4 178.7(6)
O8 C8 Co3 178.8(6)
O9 C9 Co3 139.2(5)
O9 C9 Co4 139.6(5)
Co3 C9 Co4 81.1(2)
O10 C10 Co3 176.8(6)
O11 C11 Co4 175.2(5)
O12 C12 Co2 172.4(6)
O13 C13 Co1 171.9(5)
O14 C14 Co1 177.7(6)
O15 C15 Co2 176.7(6)
O16 C16 Co10 179.0(6)
O17 C17 Co10 146.5(5)
O17 C17 Co6 133.2(4)
Co10 C17 Co6 79.98(19)
O18 C18 Co10 146.1(5)
O18 C18 Co7 134.1(5)
Co10 C18 Co7 79.7(2)
O19 C19 Co6 177.7(6)
O20 C20 Co7 176.2(6)
O21 C21 Co7 172.2(5)
O22 C22 Co8 172.2(6)
O23 C23 Co9 139.9(5)
O23 C23 Co8 138.3(4)
Co9 C23 Co8 81.7(2)
O24 C24 Co8 177.8(7)
O25 C25 Co9 178.3(6)
O26 C26 Co6 174.9(6)
O27 C27 Co9 176.7(5)
C103 N1 C102 109.5(5)
C103 N1 C101 108.8(5)
C102 N1 C101 109.4(6)
C103 N1 C104 109.9(5)
C102 N1 C104 107.1(5)
C101 N1 C104 112.2(5)
N1 C101 H10A 109.5
N1 C101 H10B 109.5
H10A C101 H10B 109.5
N1 C101 H10C 109.5
H10A C101 H10C 109.5
H10B C101 H10C 109.5
N1 C102 H10D 109.5
N1 C102 H10E 109.5
H10D C102 H10E 109.5
N1 C102 H10F 109.5
H10D C102 H10F 109.5
H10E C102 H10F 109.5
N1 C103 H10G 109.5
N1 C103 H10H 109.5
H10G C103 H10H 109.5
N1 C103 H10I 109.5
H10G C103 H10I 109.5
H10H C103 H10I 109.5
C105 C104 N1 113.7(5)
C105 C104 H10J 108.8
N1 C104 H10J 108.8
C105 C104 H10K 108.8
N1 C104 H10K 108.8
H10J C104 H10K 107.7
C110 C105 C106 118.0(6)
C110 C105 C104 120.8(6)
C106 C105 C104 121.2(6)
C107 C106 C105 120.9(7)
C107 C106 H106 119.5
C105 C106 H106 119.5
C108 C107 C106 119.2(6)
C108 C107 H107 120.4
C106 C107 H107 120.4
C109 C108 C107 120.7(6)
C109 C108 H108 119.6
C107 C108 H108 119.6
C108 C109 C110 118.7(7)
C108 C109 H109 120.6
C110 C109 H109 120.6
C105 C110 C109 122.4(7)
C105 C110 H110 118.8
C109 C110 H110 118.8

loop_
_geom_bond_atom_site_label_1
_geom_bond_atom_site_label_2
_geom_bond_distance
Au1 C2 2.167(4)
Au1 C1 2.180(5)
Au1 Co2 2.6756(7)
Au1 Co1 2.6802(7)
Au1 Co6 2.6804(7)
Au1 Co7 2.6834(7)
Co1 C13 1.762(6)
Co1 C14 1.787(5)
Co1 C1 1.886(5)
Co1 C4 2.013(5)
Co1 Co5 2.4743(9)
Co1 Co4 2.6390(9)
Co1 Co2 2.7004(9)
Co2 C12 1.774(6)
Co2 C15 1.788(5)
Co2 C1 1.883(4)
Co2 C5 2.030(6)
Co2 Co5 2.4840(10)
Co2 Co3 2.6194(9)
Co3 C8 1.808(6)
Co3 C10 1.821(6)
Co3 C1 1.900(5)
Co3 C9 1.927(5)
Co3 Co5 2.4871(10)
Co3 Co4 2.5097(9)
Co4 C7 1.813(6)
Co4 C11 1.816(6)
Co4 C1 1.892(4)
Co4 C9 1.933(6)
Co4 Co5 2.5167(9)
Co5 C6 1.762(6)
Co5 C4 1.858(5)
Co5 C5 1.880(5)
Co5 C1 2.046(5)
Co6 C26 1.773(6)
Co6 C19 1.800(6)
Co6 C2 1.888(4)
Co6 C17 1.967(5)
Co6 Co10 2.4688(9)
Co6 Co9 2.6246(9)
Co6 Co7 2.6813(9)
Co7 C21 1.770(5)
Co7 C20 1.790(6)
Co7 C2 1.891(4)
Co7 C18 2.000(6)
Co7 Co10 2.4891(10)
Co7 Co8 2.6234(9)
Co8 C24 1.789(6)
Co8 C22 1.817(6)
Co8 C2 1.903(4)
Co8 C23 1.941(5)
Co8 Co10 2.4912(10)
Co8 Co9 2.5245(9)
Co9 C25 1.806(6)
Co9 C27 1.814(6)
Co9 C2 1.889(4)
Co9 C23 1.919(5)
Co9 Co10 2.4938(9)
Co10 C16 1.761(6)
Co10 C17 1.873(5)
Co10 C18 1.881(6)
Co10 C2 2.068(5)
C4 O4 1.169(6)
C5 O5 1.149(6)
C6 O6 1.142(7)
C7 O7 1.112(7)
C8 O8 1.124(7)
C9 O9 1.166(6)
C10 O10 1.113(7)
C11 O11 1.118(6)
C12 O12 1.130(7)
C13 O13 1.149(6)
C14 O14 1.130(6)
C15 O15 1.133(6)
C16 O16 1.142(7)
C17 O17 1.162(6)
C18 O18 1.154(7)
C19 O19 1.130(6)
C20 O20 1.128(7)
C21 O21 1.136(6)
C22 O22 1.117(7)
C23 O23 1.158(6)
C24 O24 1.134(7)
C25 O25 1.124(7)
C26 O26 1.136(6)
C27 O27 1.127(7)
N1 C103 1.477(7)
N1 C102 1.493(7)
N1 C101 1.495(8)
N1 C104 1.524(7)
C101 H10A 0.9600
C101 H10B 0.9600
C101 H10C 0.9600
C102 H10D 0.9600
C102 H10E 0.9600
C102 H10F 0.9600
C103 H10G 0.9600
C103 H10H 0.9600
C103 H10I 0.9600
C104 C105 1.515(8)
C104 H10J 0.9700
C104 H10K 0.9700
C105 C110 1.365(9)
C105 C106 1.384(9)
C106 C107 1.381(9)
C106 H106 0.9300
C107 C108 1.379(10)
C107 H107 0.9300
C108 C109 1.369(10)
C108 H108 0.9300
C109 C110 1.376(9)
C109 H109 0.9300
C110 H110 0.9300

loop_
_geom_torsion_atom_site_label_1
_geom_torsion_atom_site_label_2
_geom_torsion_atom_site_label_3
_geom_torsion_atom_site_label_4
_geom_torsion
C2 Au1 Co1 C13 60.5(2)
C1 Au1 Co1 C13 -111.4(3)
Co2 Au1 Co1 C13 -164.46(19)
Co6 Au1 Co1 C13 -0.79(19)
Co7 Au1 Co1 C13 128.5(2)
C2 Au1 Co1 C14 -41.3(2)
C1 Au1 Co1 C14 146.7(2)
Co2 Au1 Co1 C14 93.67(18)
Co6 Au1 Co1 C14 -102.66(18)
Co7 Au1 Co1 C14 26.6(2)
C2 Au1 Co1 C1 171.9(2)
Co2 Au1 Co1 C1 -53.08(17)
Co6 Au1 Co1 C1 110.59(17)
Co7 Au1 Co1 C1 -120.12(18)
C2 Au1 Co1 C4 -153.7(3)
C1 Au1 Co1 C4 34.3(3)
Co2 Au1 Co1 C4 -18.7(3)
Co6 Au1 Co1 C4 144.9(3)
Co7 Au1 Co1 C4 -85.8(3)
C2 Au1 Co1 Co5 -170.94(15)
C1 Au1 Co1 Co5 17.13(17)
Co2 Au1 Co1 Co5 -35.94(3)
Co6 Au1 Co1 Co5 127.73(3)
Co7 Au1 Co1 Co5 -102.99(6)
C2 Au1 Co1 Co4 133.83(15)
C1 Au1 Co1 Co4 -38.09(17)
Co2 Au1 Co1 Co4 -91.17(3)
Co6 Au1 Co1 Co4 72.50(3)
Co7 Au1 Co1 Co4 -158.21(5)
C2 Au1 Co1 Co2 -135.00(15)
C1 Au1 Co1 Co2 53.08(17)
Co6 Au1 Co1 Co2 163.67(3)
Co7 Au1 Co1 Co2 -67.04(6)
C2 Au1 Co2 C12 -77.9(3)
C1 Au1 Co2 C12 108.6(3)
Co1 Au1 Co2 C12 161.6(2)
Co6 Au1 Co2 C12 19.9(2)
Co7 Au1 Co2 C12 -37.2(2)
C2 Au1 Co2 C15 21.1(3)
C1 Au1 Co2 C15 -152.5(3)
Co1 Au1 Co2 C15 -99.4(2)
Co6 Au1 Co2 C15 118.8(2)
Co7 Au1 Co2 C15 61.7(2)
C2 Au1 Co2 C1 173.6(2)
Co1 Au1 Co2 C1 53.08(18)
Co6 Au1 Co2 C1 -88.67(19)
Co7 Au1 Co2 C1 -145.78(18)
C2 Au1 Co2 C5 136.0(4)
C1 Au1 Co2 C5 -37.6(4)
Co1 Au1 Co2 C5 15.5(3)
Co6 Au1 Co2 C5 -126.2(3)
Co7 Au1 Co2 C5 176.7(3)
C2 Au1 Co2 Co5 156.23(19)
C1 Au1 Co2 Co5 -17.33(18)
Co1 Au1 Co2 Co5 35.76(3)
Co6 Au1 Co2 Co5 -106.00(6)
Co7 Au1 Co2 Co5 -163.11(3)
C2 Au1 Co2 Co3 -148.63(19)
C1 Au1 Co2 Co3 37.81(18)
Co1 Au1 Co2 Co3 90.89(3)
Co6 Au1 Co2 Co3 -50.86(7)
Co7 Au1 Co2 Co3 -107.98(3)
C2 Au1 Co2 Co1 120.48(19)
C1 Au1 Co2 Co1 -53.08(18)
Co6 Au1 Co2 Co1 -141.75(6)
Co7 Au1 Co2 Co1 161.13(2)
C13 Co1 Co2 C12 2.2(9)
C14 Co1 Co2 C12 -145.8(6)
C1 Co1 Co2 C12 15.0(6)
C4 Co1 Co2 C12 118.5(6)
Co5 Co1 Co2 C12 85.0(6)
Co4 Co1 Co2 C12 31.2(6)
Au1 Co1 Co2 C12 -52.6(6)
C13 Co1 Co2 C15 146.4(7)
C14 Co1 Co2 C15 -1.5(3)
C1 Co1 Co2 C15 159.2(3)
C4 Co1 Co2 C15 -97.3(2)
Co5 Co1 Co2 C15 -130.71(19)
Co4 Co1 Co2 C15 175.44(19)
Au1 Co1 Co2 C15 91.68(19)
C13 Co1 Co2 C1 -12.8(7)
C14 Co1 Co2 C1 -160.8(3)
C4 Co1 Co2 C1 103.5(3)
Co5 Co1 Co2 C1 70.1(2)
Co4 Co1 Co2 C1 16.2(2)
Au1 Co1 Co2 C1 -67.5(2)
C13 Co1 Co2 C5 -117.7(7)
C14 Co1 Co2 C5 94.3(2)
C1 Co1 Co2 C5 -104.9(3)
C4 Co1 Co2 C5 -1.4(2)
Co5 Co1 Co2 C5 -34.85(15)
Co4 Co1 Co2 C5 -88.69(15)
Au1 Co1 Co2 C5 -172.46(15)
C13 Co1 Co2 Co5 -82.9(6)
C14 Co1 Co2 Co5 129.18(18)
C1 Co1 Co2 Co5 -70.1(2)
C4 Co1 Co2 Co5 33.44(14)
Co4 Co1 Co2 Co5 -53.84(3)
Au1 Co1 Co2 Co5 -137.61(3)
C13 Co1 Co2 Co3 -30.3(6)
C14 Co1 Co2 Co3 -178.23(18)
C1 Co1 Co2 Co3 -17.5(2)
C4 Co1 Co2 Co3 86.04(14)
Co5 Co1 Co2 Co3 52.59(3)
Co4 Co1 Co2 Co3 -1.25(3)
Au1 Co1 Co2 Co3 -85.01(2)
C13 Co1 Co2 Au1 54.7(6)
C14 Co1 Co2 Au1 -93.22(18)
C1 Co1 Co2 Au1 67.5(2)
C4 Co1 Co2 Au1 171.05(14)
Co5 Co1 Co2 Au1 137.61(3)
Co4 Co1 Co2 Au1 83.76(2)
C12 Co2 Co3 C8 58.6(3)
C15 Co2 Co3 C8 64.3(10)
C1 Co2 Co3 C8 -150.7(3)
C5 Co2 Co3 C8 -42.0(3)
Co5 Co2 Co3 C8 -82.4(2)
Au1 Co2 Co3 C8 166.3(2)
Co1 Co2 Co3 C8 -133.8(2)
C12 Co2 Co3 C10 -53.2(3)
C15 Co2 Co3 C10 -47.4(10)
C1 Co2 Co3 C10 97.6(3)
C5 Co2 Co3 C10 -153.8(2)
Co5 Co2 Co3 C10 165.86(19)
Au1 Co2 Co3 C10 54.58(19)
Co1 Co2 Co3 C10 114.43(19)
C12 Co2 Co3 C1 -150.8(3)
C15 Co2 Co3 C1 -145.1(10)
C5 Co2 Co3 C1 108.6(3)
Co5 Co2 Co3 C1 68.2(2)
Au1 Co2 Co3 C1 -43.0(2)
Co1 Co2 Co3 C1 16.8(2)
C12 Co2 Co3 C9 172.6(3)
C15 Co2 Co3 C9 178.4(10)
C1 Co2 Co3 C9 -36.6(3)
C5 Co2 Co3 C9 72.1(3)
Co5 Co2 Co3 C9 31.7(3)
Au1 Co2 Co3 C9 -79.6(3)
Co1 Co2 Co3 C9 -19.7(3)
C12 Co2 Co3 Co5 141.0(2)
C15 Co2 Co3 Co5 146.7(10)
C1 Co2 Co3 Co5 -68.2(2)
C5 Co2 Co3 Co5 40.38(15)
Au1 Co2 Co3 Co5 -111.28(3)
Co1 Co2 Co3 Co5 -51.43(3)
C12 Co2 Co3 Co4 -166.3(2)
C15 Co2 Co3 Co4 -160.6(10)
C1 Co2 Co3 Co4 -15.5(2)
C5 Co2 Co3 Co4 93.12(15)
Co5 Co2 Co3 Co4 52.75(3)
Au1 Co2 Co3 Co4 -58.53(3)
Co1 Co2 Co3 Co4 1.31(3)
C8 Co3 Co4 C7 -6.7(4)
C10 Co3 Co4 C7 125.3(3)
C1 Co3 Co4 C7 -133.5(3)
C9 Co3 Co4 C7 43.1(4)
Co5 Co3 Co4 C7 -67.6(3)
Co2 Co3 Co4 C7 -118.6(3)
C8 Co3 Co4 C11 -135.3(3)
C10 Co3 Co4 C11 -3.2(3)
C1 Co3 Co4 C11 98.0(3)
C9 Co3 Co4 C11 -85.4(3)
Co5 Co3 Co4 C11 163.85(16)
Co2 Co3 Co4 C11 112.87(16)
C8 Co3 Co4 C1 126.7(3)
C10 Co3 Co4 C1 -101.3(3)
C9 Co3 Co4 C1 176.6(3)
Co5 Co3 Co4 C1 65.8(2)
Co2 Co3 Co4 C1 14.9(2)
C8 Co3 Co4 C9 -49.9(3)
C10 Co3 Co4 C9 82.1(3)
C1 Co3 Co4 C9 -176.6(3)
Co5 Co3 Co4 C9 -110.8(2)
Co2 Co3 Co4 C9 -161.7(2)
C8 Co3 Co4 Co5 60.9(2)
C10 Co3 Co4 Co5 -167.10(19)
C1 Co3 Co4 Co5 -65.8(2)
C9 Co3 Co4 Co5 110.8(2)
Co2 Co3 Co4 Co5 -50.98(3)
C8 Co3 Co4 Co1 110.5(2)
C10 Co3 Co4 Co1 -117.47(19)
C1 Co3 Co4 Co1 -16.2(2)
C9 Co3 Co4 Co1 160.4(2)
Co5 Co3 Co4 Co1 49.63(3)
Co2 Co3 Co4 Co1 -1.35(3)
C13 Co1 Co4 C7 -48.4(3)
C14 Co1 Co4 C7 -78(2)
C1 Co1 Co4 C7 156.3(3)
C4 Co1 Co4 C7 47.7(3)
Co5 Co1 Co4 C7 88.1(2)
Au1 Co1 Co4 C7 -159.8(2)
Co2 Co1 Co4 C7 140.5(2)
C13 Co1 Co4 C11 60.8(3)
C14 Co1 Co4 C11 32(2)
C1 Co1 Co4 C11 -94.5(3)
C4 Co1 Co4 C11 156.9(2)
Co5 Co1 Co4 C11 -162.75(18)
Au1 Co1 Co4 C11 -50.61(17)
Co2 Co1 Co4 C11 -110.31(18)
C13 Co1 Co4 C1 155.3(3)
C14 Co1 Co4 C1 126(2)
C4 Co1 Co4 C1 -108.6(2)
Co5 Co1 Co4 C1 -68.2(2)
Au1 Co1 Co4 C1 43.9(2)
Co2 Co1 Co4 C1 -15.8(2)
C13 Co1 Co4 C9 -165.5(3)
C14 Co1 Co4 C9 165(2)
C1 Co1 Co4 C9 39.1(3)
C4 Co1 Co4 C9 -69.4(3)
Co5 Co1 Co4 C9 -29.1(3)
Au1 Co1 Co4 C9 83.1(3)
Co2 Co1 Co4 C9 23.4(3)
C13 Co1 Co4 Co3 172.4(2)
C14 Co1 Co4 Co3 143(2)
C1 Co1 Co4 Co3 17.1(2)
C4 Co1 Co4 Co3 -91.50(14)
Co5 Co1 Co4 Co3 -51.13(3)
Au1 Co1 Co4 Co3 61.00(3)
Co2 Co1 Co4 Co3 1.31(3)
C13 Co1 Co4 Co5 -136.5(2)
C14 Co1 Co4 Co5 -166(2)
C1 Co1 Co4 Co5 68.2(2)
C4 Co1 Co4 Co5 -40.36(14)
Au1 Co1 Co4 Co5 112.13(3)
Co2 Co1 Co4 Co5 52.44(3)
C13 Co1 Co5 C6 -29.7(4)
C14 Co1 Co5 C6 98.9(4)
C1 Co1 Co5 C6 -135.0(4)
C4 Co1 Co5 C6 39.1(4)
Co4 Co1 Co5 C6 -79.7(3)
Au1 Co1 Co5 C6 -152.1(3)
Co2 Co1 Co5 C6 170.8(3)
C13 Co1 Co5 C4 -68.8(3)
C14 Co1 Co5 C4 59.8(3)
C1 Co1 Co5 C4 -174.1(3)
Co4 Co1 Co5 C4 -118.74(19)
Au1 Co1 Co5 C4 168.82(19)
Co2 Co1 Co5 C4 131.75(19)
C13 Co1 Co5 C5 -161.3(3)
C14 Co1 Co5 C5 -32.7(3)
C1 Co1 Co5 C5 93.4(2)
C4 Co1 Co5 C5 -92.5(3)
Co4 Co1 Co5 C5 148.80(18)
Au1 Co1 Co5 C5 76.35(18)
Co2 Co1 Co5 C5 39.29(18)
C13 Co1 Co5 C1 105.3(3)
C14 Co1 Co5 C1 -126.1(3)
C4 Co1 Co5 C1 174.1(3)
Co4 Co1 Co5 C1 55.38(17)
Au1 Co1 Co5 C1 -17.07(17)
Co2 Co1 Co5 C1 -54.14(17)
C13 Co1 Co5 Co2 159.4(2)
C14 Co1 Co5 Co2 -72.0(2)
C1 Co1 Co5 Co2 54.14(17)
C4 Co1 Co5 Co2 -131.75(19)
Co4 Co1 Co5 Co2 109.51(3)
Au1 Co1 Co5 Co2 37.07(2)
C13 Co1 Co5 Co3 102.1(2)
C14 Co1 Co5 Co3 -129.3(2)
C1 Co1 Co5 Co3 -3.16(17)
C4 Co1 Co5 Co3 170.95(19)
Co4 Co1 Co5 Co3 52.21(3)
Au1 Co1 Co5 Co3 -20.24(3)
Co2 Co1 Co5 Co3 -57.30(3)
C13 Co1 Co5 Co4 49.9(2)
C14 Co1 Co5 Co4 178.5(2)
C1 Co1 Co5 Co4 -55.38(17)
C4 Co1 Co5 Co4 118.74(19)
Au1 Co1 Co5 Co4 -72.45(3)
Co2 Co1 Co5 Co4 -109.51(3)
C12 Co2 Co5 C6 35.0(4)
C15 Co2 Co5 C6 -94.3(4)
C1 Co2 Co5 C6 134.8(4)
C5 Co2 Co5 C6 -41.1(4)
Co3 Co2 Co5 C6 78.2(3)
Au1 Co2 Co5 C6 152.1(3)
Co1 Co2 Co5 C6 -170.8(3)
C12 Co2 Co5 C4 167.8(3)
C15 Co2 Co5 C4 38.6(3)
C1 Co2 Co5 C4 -92.4(2)
C5 Co2 Co5 C4 91.8(3)
Co3 Co2 Co5 C4 -148.93(16)
Au1 Co2 Co5 C4 -75.04(16)
Co1 Co2 Co5 C4 -37.93(16)
C12 Co2 Co5 C5 76.0(3)
C15 Co2 Co5 C5 -53.2(3)
C1 Co2 Co5 C5 175.9(3)
Co3 Co2 Co5 C5 119.3(2)
Au1 Co2 Co5 C5 -166.8(2)
Co1 Co2 Co5 C5 -129.7(2)
C12 Co2 Co5 C1 -99.8(3)
C15 Co2 Co5 C1 130.9(3)
C5 Co2 Co5 C1 -175.9(3)
Co3 Co2 Co5 C1 -56.56(18)
Au1 Co2 Co5 C1 17.33(18)
Co1 Co2 Co5 C1 54.44(18)
C12 Co2 Co5 Co1 -154.3(2)
C15 Co2 Co5 Co1 76.5(2)
C1 Co2 Co5 Co1 -54.44(18)
C5 Co2 Co5 Co1 129.7(2)
Co3 Co2 Co5 Co1 -111.00(3)
Au1 Co2 Co5 Co1 -37.11(3)
C12 Co2 Co5 Co3 -43.3(2)
C15 Co2 Co5 Co3 -172.5(2)
C1 Co2 Co5 Co3 56.56(18)
C5 Co2 Co5 Co3 -119.3(2)
Au1 Co2 Co5 Co3 73.89(3)
Co1 Co2 Co5 Co3 111.00(3)
C12 Co2 Co5 Co4 -96.1(2)
C15 Co2 Co5 Co4 134.7(2)
C1 Co2 Co5 Co4 3.75(18)
C5 Co2 Co5 Co4 -172.1(2)
Co3 Co2 Co5 Co4 -52.81(3)
Au1 Co2 Co5 Co4 21.08(3)
Co1 Co2 Co5 Co4 58.19(3)
C8 Co3 Co5 C6 -40.0(3)
C10 Co3 Co5 C6 154.0(7)
C1 Co3 Co5 C6 157.9(3)
C9 Co3 Co5 C6 54.3(3)
Co4 Co3 Co5 C6 99.92(19)
Co2 Co3 Co5 C6 -146.14(19)
C8 Co3 Co5 C4 179.1(4)
C10 Co3 Co5 C4 13.1(8)
C1 Co3 Co5 C4 17.1(3)
C9 Co3 Co5 C4 -86.5(3)
Co4 Co3 Co5 C4 -40.9(3)
Co2 Co3 Co5 C4 73.0(3)
C8 Co3 Co5 C5 61.5(2)
C10 Co3 Co5 C5 -104.5(7)
C1 Co3 Co5 C5 -100.5(2)
C9 Co3 Co5 C5 155.9(2)
Co4 Co3 Co5 C5 -158.51(17)
Co2 Co3 Co5 C5 -44.57(16)
C8 Co3 Co5 C1 162.1(3)
C10 Co3 Co5 C1 -3.9(7)
C9 Co3 Co5 C1 -103.6(2)
Co4 Co3 Co5 C1 -57.98(17)
Co2 Co3 Co5 C1 55.97(17)
C8 Co3 Co5 Co1 165.22(19)
C10 Co3 Co5 Co1 -0.8(7)
C1 Co3 Co5 Co1 3.15(17)
C9 Co3 Co5 Co1 -100.40(17)
Co4 Co3 Co5 Co1 -54.82(3)
Co2 Co3 Co5 Co1 59.12(3)
C8 Co3 Co5 Co2 106.10(19)
C10 Co3 Co5 Co2 -59.9(7)
C1 Co3 Co5 Co2 -55.97(17)
C9 Co3 Co5 Co2 -159.53(17)
Co4 Co3 Co5 Co2 -113.94(3)
C8 Co3 Co5 Co4 -139.96(19)
C10 Co3 Co5 Co4 54.1(7)
C1 Co3 Co5 Co4 57.98(17)
C9 Co3 Co5 Co4 -45.58(17)
Co2 Co3 Co5 Co4 113.94(3)
C7 Co4 Co5 C6 39.9(3)
C11 Co4 Co5 C6 -154.8(6)
C1 Co4 Co5 C6 -158.3(3)
C9 Co4 Co5 C6 -53.7(3)
Co3 Co4 Co5 C6 -99.2(2)
Co1 Co4 Co5 C6 145.6(2)
C7 Co4 Co5 C4 -61.0(3)
C11 Co4 Co5 C4 104.3(5)
C1 Co4 Co5 C4 100.8(2)
C9 Co4 Co5 C4 -154.6(2)
Co3 Co4 Co5 C4 159.87(16)
Co1 Co4 Co5 C4 44.69(16)
C7 Co4 Co5 C5 -177.5(4)
C11 Co4 Co5 C5 -12.2(6)
C1 Co4 Co5 C5 -15.7(3)
C9 Co4 Co5 C5 88.9(3)
Co3 Co4 Co5 C5 43.4(3)
Co1 Co4 Co5 C5 -71.8(3)
C7 Co4 Co5 C1 -161.8(3)
C11 Co4 Co5 C1 3.5(5)
C9 Co4 Co5 C1 104.6(3)
Co3 Co4 Co5 C1 59.08(18)
Co1 Co4 Co5 C1 -56.11(18)
C7 Co4 Co5 Co1 -105.71(19)
C11 Co4 Co5 Co1 59.6(5)
C1 Co4 Co5 Co1 56.11(18)
C9 Co4 Co5 Co1 160.67(18)
Co3 Co4 Co5 Co1 115.19(3)
C7 Co4 Co5 Co2 -165.59(19)
C11 Co4 Co5 Co2 -0.3(5)
C1 Co4 Co5 Co2 -3.77(18)
C9 Co4 Co5 Co2 100.79(18)
Co3 Co4 Co5 Co2 55.31(3)
Co1 Co4 Co5 Co2 -59.87(3)
C7 Co4 Co5 Co3 139.10(19)
C11 Co4 Co5 Co3 -55.6(5)
C1 Co4 Co5 Co3 -59.08(18)
C9 Co4 Co5 Co3 45.48(18)
Co1 Co4 Co5 Co3 -115.19(3)
C2 Au1 Co6 C26 -112.5(2)
C1 Au1 Co6 C26 58.4(2)
Co2 Au1 Co6 C26 128.55(19)
Co1 Au1 Co6 C26 -3.37(18)
Co7 Au1 Co6 C26 -166.29(18)
C2 Au1 Co6 C19 143.9(3)
C1 Au1 Co6 C19 -45.2(3)
Co2 Au1 Co6 C19 25.0(2)
Co1 Au1 Co6 C19 -106.95(19)
Co7 Au1 Co6 C19 90.13(19)
C1 Au1 Co6 C2 170.9(2)
Co2 Au1 Co6 C2 -118.92(17)
Co1 Au1 Co6 C2 109.15(17)
Co7 Au1 Co6 C2 -53.76(17)
C2 Au1 Co6 C17 25.6(4)
C1 Au1 Co6 C17 -163.5(4)
Co2 Au1 Co6 C17 -93.3(4)
Co1 Au1 Co6 C17 134.8(4)
Co7 Au1 Co6 C17 -28.1(4)
C2 Au1 Co6 Co10 17.08(17)
C1 Au1 Co6 Co10 -172.01(17)
Co2 Au1 Co6 Co10 -101.84(6)
Co1 Au1 Co6 Co10 126.24(3)
Co7 Au1 Co6 Co10 -36.68(3)
C2 Au1 Co6 Co9 -37.78(17)
C1 Au1 Co6 Co9 133.13(17)
Co2 Au1 Co6 Co9 -156.70(5)
Co1 Au1 Co6 Co9 71.38(3)
Co7 Au1 Co6 Co9 -91.54(3)
C2 Au1 Co6 Co7 53.76(17)
C1 Au1 Co6 Co7 -135.33(17)
Co2 Au1 Co6 Co7 -65.16(6)
Co1 Au1 Co6 Co7 162.92(3)
C26 Co6 Co7 C21 -6.9(8)
C19 Co6 Co7 C21 -148.1(6)
C2 Co6 Co7 C21 15.8(6)
C17 Co6 Co7 C21 117.2(5)
Co10 Co6 Co7 C21 86.4(5)
Co9 Co6 Co7 C21 33.2(5)
Au1 Co6 Co7 C21 -50.6(5)
C26 Co6 Co7 C20 137.8(6)
C19 Co6 Co7 C20 -3.4(3)
C2 Co6 Co7 C20 160.5(3)
C17 Co6 Co7 C20 -98.1(3)
Co10 Co6 Co7 C20 -128.9(2)
Co9 Co6 Co7 C20 177.9(2)
Au1 Co6 Co7 C20 94.1(2)
C26 Co6 Co7 C2 -22.7(6)
C19 Co6 Co7 C2 -163.9(3)
C17 Co6 Co7 C2 101.4(2)
Co10 Co6 Co7 C2 70.62(19)
Co9 Co6 Co7 C2 17.39(19)
Au1 Co6 Co7 C2 -66.43(19)
C26 Co6 Co7 C18 -127.4(6)
C19 Co6 Co7 C18 91.4(3)
C2 Co6 Co7 C18 -104.7(3)
C17 Co6 Co7 C18 -3.3(2)
Co10 Co6 Co7 C18 -34.10(17)
Co9 Co6 Co7 C18 -87.33(17)
Au1 Co6 Co7 C18 -171.15(17)
C26 Co6 Co7 Co10 -93.3(5)
C19 Co6 Co7 Co10 125.5(2)
C2 Co6 Co7 Co10 -70.62(19)
C17 Co6 Co7 Co10 30.76(16)
Co9 Co6 Co7 Co10 -53.23(3)
Au1 Co6 Co7 Co10 -137.05(3)
C26 Co6 Co7 Co8 -40.9(5)
C19 Co6 Co7 Co8 177.9(2)
C2 Co6 Co7 Co8 -18.18(19)
C17 Co6 Co7 Co8 83.19(16)
Co10 Co6 Co7 Co8 52.43(3)
Co9 Co6 Co7 Co8 -0.79(3)
Au1 Co6 Co7 Co8 -84.62(2)
C26 Co6 Co7 Au1 43.7(5)
C19 Co6 Co7 Au1 -97.4(2)
C2 Co6 Co7 Au1 66.43(19)
C17 Co6 Co7 Au1 167.81(16)
Co10 Co6 Co7 Au1 137.05(3)
Co9 Co6 Co7 Au1 83.82(2)
C2 Au1 Co7 C21 108.4(3)
C1 Au1 Co7 C21 -76.4(3)
Co2 Au1 Co7 C21 -36.49(19)
Co1 Au1 Co7 C21 22.5(2)
Co6 Au1 Co7 C21 162.12(19)
C2 Au1 Co7 C20 -151.4(2)
C1 Au1 Co7 C20 23.7(3)
Co2 Au1 Co7 C20 63.69(19)
Co1 Au1 Co7 C20 122.7(2)
Co6 Au1 Co7 C20 -97.70(19)
C1 Au1 Co7 C2 175.2(2)
Co2 Au1 Co7 C2 -144.88(17)
Co1 Au1 Co7 C2 -85.91(18)
Co6 Au1 Co7 C2 53.73(17)
C2 Au1 Co7 C18 -35.1(4)
C1 Au1 Co7 C18 140.1(4)
Co2 Au1 Co7 C18 -180.0(4)
Co1 Au1 Co7 C18 -121.0(4)
Co6 Au1 Co7 C18 18.6(4)
C2 Au1 Co7 Co10 -17.52(17)
C1 Au1 Co7 Co10 157.64(19)
Co2 Au1 Co7 Co10 -162.41(3)
Co1 Au1 Co7 Co10 -103.44(6)
Co6 Au1 Co7 Co10 36.20(3)
C2 Au1 Co7 Co8 37.55(17)
C1 Au1 Co7 Co8 -147.29(19)
Co2 Au1 Co7 Co8 -107.34(2)
Co1 Au1 Co7 Co8 -48.37(7)
Co6 Au1 Co7 Co8 91.27(3)
C2 Au1 Co7 Co6 -53.73(17)
C1 Au1 Co7 Co6 121.44(19)
Co2 Au1 Co7 Co6 161.39(2)
Co1 Au1 Co7 Co6 -139.64(6)
C21 Co7 Co8 C24 64.0(3)
C20 Co7 Co8 C24 58.8(13)
C2 Co7 Co8 C24 -146.7(3)
C18 Co7 Co8 C24 -36.4(3)
Co10 Co7 Co8 C24 -77.7(2)
Co6 Co7 Co8 C24 -129.0(2)
Au1 Co7 Co8 C24 171.0(2)
C21 Co7 Co8 C22 -45.2(3)
C20 Co7 Co8 C22 -50.4(13)
C2 Co7 Co8 C22 104.1(3)
C18 Co7 Co8 C22 -145.6(3)
Co10 Co7 Co8 C22 173.1(2)
Co6 Co7 Co8 C22 121.8(2)
Au1 Co7 Co8 C22 61.8(2)
C21 Co7 Co8 C2 -149.4(3)
C20 Co7 Co8 C2 -154.5(13)
C18 Co7 Co8 C2 110.3(2)
Co10 Co7 Co8 C2 68.99(19)
Co6 Co7 Co8 C2 17.65(19)
Au1 Co7 Co8 C2 -42.32(19)
C21 Co7 Co8 C23 176.0(3)
C20 Co7 Co8 C23 170.8(13)
C2 Co7 Co8 C23 -34.7(3)
C18 Co7 Co8 C23 75.6(3)
Co10 Co7 Co8 C23 34.3(2)
Co6 Co7 Co8 C23 -17.0(2)
Au1 Co7 Co8 C23 -77.0(2)
C21 Co7 Co8 Co10 141.6(2)
C20 Co7 Co8 Co10 136.5(13)
C2 Co7 Co8 Co10 -68.99(19)
C18 Co7 Co8 Co10 41.32(16)
Co6 Co7 Co8 Co10 -51.34(3)
Au1 Co7 Co8 Co10 -111.31(3)
C21 Co7 Co8 Co9 -166.2(2)
C20 Co7 Co8 Co9 -171.3(13)
C2 Co7 Co8 Co9 -16.83(19)
C18 Co7 Co8 Co9 93.48(16)
Co10 Co7 Co8 Co9 52.16(3)
Co6 Co7 Co8 Co9 0.83(3)
Au1 Co7 Co8 Co9 -59.14(3)
C24 Co8 Co9 C25 0.0(4)
C22 Co8 Co9 C25 129.4(3)
C2 Co8 Co9 C25 -128.0(3)
C23 Co8 Co9 C25 52.5(3)
Co10 Co8 Co9 C25 -60.6(3)
Co7 Co8 Co9 C25 -111.7(3)
C24 Co8 Co9 C27 -134.3(3)
C22 Co8 Co9 C27 -4.8(3)
C2 Co8 Co9 C27 97.8(3)
C23 Co8 Co9 C27 -81.8(3)
Co10 Co8 Co9 C27 165.10(18)
Co7 Co8 Co9 C27 114.04(18)
C24 Co8 Co9 C2 127.9(3)
C22 Co8 Co9 C2 -102.6(3)
C23 Co8 Co9 C2 -179.5(3)
Co10 Co8 Co9 C2 67.34(19)
Co7 Co8 Co9 C2 16.28(19)
C24 Co8 Co9 C23 -52.5(3)
C22 Co8 Co9 C23 76.9(3)
C2 Co8 Co9 C23 179.5(3)
Co10 Co8 Co9 C23 -113.1(2)
Co7 Co8 Co9 C23 -164.2(2)
C24 Co8 Co9 Co10 60.6(3)
C22 Co8 Co9 Co10 -169.9(2)
C2 Co8 Co9 Co10 -67.34(19)
C23 Co8 Co9 Co10 113.1(2)
Co7 Co8 Co9 Co10 -51.06(3)
C24 Co8 Co9 Co6 110.8(3)
C22 Co8 Co9 Co6 -119.7(2)
C2 Co8 Co9 Co6 -17.13(19)
C23 Co8 Co9 Co6 163.3(2)
Co10 Co8 Co9 Co6 50.22(3)
Co7 Co8 Co9 Co6 -0.84(3)
C26 Co6 Co9 C25 -57.8(3)
C19 Co6 Co9 C25 -20(4)
C2 Co6 Co9 C25 151.8(3)
C17 Co6 Co9 C25 38.5(2)
Co10 Co6 Co9 C25 82.3(2)
Au1 Co6 Co9 C25 -165.1(2)
Co7 Co6 Co9 C25 134.8(2)
C26 Co6 Co9 C27 50.3(3)
C19 Co6 Co9 C27 89(4)
C2 Co6 Co9 C27 -100.0(3)
C17 Co6 Co9 C27 146.6(2)
Co10 Co6 Co9 C27 -169.55(18)
Au1 Co6 Co9 C27 -56.99(18)
Co7 Co6 Co9 C27 -117.07(18)
C26 Co6 Co9 C2 150.3(3)
C19 Co6 Co9 C2 -171(4)
C17 Co6 Co9 C2 -113.4(2)
Co10 Co6 Co9 C2 -69.52(19)
Au1 Co6 Co9 C2 43.04(19)
Co7 Co6 Co9 C2 -17.04(19)
C26 Co6 Co9 C23 -172.6(3)
C19 Co6 Co9 C23 -134(4)
C2 Co6 Co9 C23 37.1(3)
C17 Co6 Co9 C23 -76.3(3)
Co10 Co6 Co9 C23 -32.5(2)
Au1 Co6 Co9 C23 80.1(3)
Co7 Co6 Co9 C23 20.0(3)
C26 Co6 Co9 Co10 -140.1(2)
C19 Co6 Co9 Co10 -102(4)
C2 Co6 Co9 Co10 69.52(19)
C17 Co6 Co9 Co10 -43.85(14)
Au1 Co6 Co9 Co10 112.56(3)
Co7 Co6 Co9 Co10 52.48(3)
C26 Co6 Co9 Co8 168.2(2)
C19 Co6 Co9 Co8 -154(4)
C2 Co6 Co9 Co8 17.86(19)
C17 Co6 Co9 Co8 -95.51(15)
Co10 Co6 Co9 Co8 -51.66(3)
Au1 Co6 Co9 Co8 60.90(3)
Co7 Co6 Co9 Co8 0.82(3)
C26 Co6 Co10 C16 -37.5(4)
C19 Co6 Co10 C16 92.0(4)
C2 Co6 Co10 C16 -140.2(4)
C17 Co6 Co10 C16 28.1(4)
Co9 Co6 Co10 C16 -84.6(4)
Au1 Co6 Co10 C16 -157.0(4)
Co7 Co6 Co10 C16 165.2(4)
C26 Co6 Co10 C17 -65.7(3)
C19 Co6 Co10 C17 63.9(3)
C2 Co6 Co10 C17 -168.3(3)
Co9 Co6 Co10 C17 -112.7(2)
Au1 Co6 Co10 C17 174.9(2)
Co7 Co6 Co10 C17 137.1(2)
C26 Co6 Co10 C18 -165.2(3)
C19 Co6 Co10 C18 -35.6(3)
C2 Co6 Co10 C18 92.2(2)
C17 Co6 Co10 C18 -99.5(3)
Co9 Co6 Co10 C18 147.78(18)
Au1 Co6 Co10 C18 75.41(18)
Co7 Co6 Co10 C18 37.61(18)
C26 Co6 Co10 C2 102.7(3)
C19 Co6 Co10 C2 -127.8(3)
C17 Co6 Co10 C2 168.3(3)
Co9 Co6 Co10 C2 55.61(16)
Au1 Co6 Co10 C2 -16.75(16)
Co7 Co6 Co10 C2 -54.56(16)
C26 Co6 Co10 Co7 157.2(2)
C19 Co6 Co10 Co7 -73.2(2)
C2 Co6 Co10 Co7 54.56(16)
C17 Co6 Co10 Co7 -137.1(2)
Co9 Co6 Co10 Co7 110.17(3)
Au1 Co6 Co10 Co7 37.80(3)
C26 Co6 Co10 Co8 100.1(2)
C19 Co6 Co10 Co8 -130.3(2)
C2 Co6 Co10 Co8 -2.54(16)
C17 Co6 Co10 Co8 165.8(2)
Co9 Co6 Co10 Co8 53.07(3)
Au1 Co6 Co10 Co8 -19.29(3)
Co7 Co6 Co10 Co8 -57.10(3)
C26 Co6 Co10 Co9 47.1(2)
C19 Co6 Co10 Co9 176.6(2)
C2 Co6 Co10 Co9 -55.61(16)
C17 Co6 Co10 Co9 112.7(2)
Au1 Co6 Co10 Co9 -72.37(3)
Co7 Co6 Co10 Co9 -110.17(3)
C21 Co7 Co10 C16 41.1(4)
C20 Co7 Co10 C16 -87.8(4)
C2 Co7 Co10 C16 140.3(4)
C18 Co7 Co10 C16 -33.7(4)
Co8 Co7 Co10 C16 83.8(4)
Co6 Co7 Co10 C16 -164.9(4)
Au1 Co7 Co10 C16 157.5(4)
C21 Co7 Co10 C17 172.4(3)
C20 Co7 Co10 C17 43.5(3)
C2 Co7 Co10 C17 -88.5(2)
C18 Co7 Co10 C17 97.5(3)
Co8 Co7 Co10 C17 -144.91(16)
Co6 Co7 Co10 C17 -33.62(16)
Au1 Co7 Co10 C17 -71.23(16)
C21 Co7 Co10 C18 74.9(3)
C20 Co7 Co10 C18 -54.0(3)
C2 Co7 Co10 C18 174.0(3)
Co8 Co7 Co10 C18 117.6(2)
Co6 Co7 Co10 C18 -131.1(2)
Au1 Co7 Co10 C18 -168.7(2)
C21 Co7 Co10 C2 -99.1(3)
C20 Co7 Co10 C2 132.0(3)
C18 Co7 Co10 C2 -174.0(3)
Co8 Co7 Co10 C2 -56.41(16)
Co6 Co7 Co10 C2 54.88(16)
Au1 Co7 Co10 C2 17.27(16)
C21 Co7 Co10 Co6 -154.0(2)
C20 Co7 Co10 Co6 77.1(2)
C2 Co7 Co10 Co6 -54.88(16)
C18 Co7 Co10 Co6 131.1(2)
Co8 Co7 Co10 Co6 -111.29(3)
Au1 Co7 Co10 Co6 -37.61(3)
C21 Co7 Co10 Co8 -42.7(2)
C20 Co7 Co10 Co8 -171.6(2)
C2 Co7 Co10 Co8 56.41(16)
C18 Co7 Co10 Co8 -117.6(2)
Co6 Co7 Co10 Co8 111.29(3)
Au1 Co7 Co10 Co8 73.68(3)
C21 Co7 Co10 Co9 -96.1(2)
C20 Co7 Co10 Co9 135.0(2)
C2 Co7 Co10 Co9 2.98(16)
C18 Co7 Co10 Co9 -171.0(2)
Co8 Co7 Co10 Co9 -53.43(3)
Co6 Co7 Co10 Co9 57.86(3)
Au1 Co7 Co10 Co9 20.25(3)
C24 Co8 Co10 C16 -34.9(3)
C22 Co8 Co10 C16 173.3(12)
C2 Co8 Co10 C16 159.1(3)
C23 Co8 Co10 C16 57.3(3)
Co9 Co8 Co10 C16 101.3(2)
Co7 Co8 Co10 C16 -144.9(2)
C24 Co8 Co10 C17 -171.6(4)
C22 Co8 Co10 C17 36.7(12)
C2 Co8 Co10 C17 22.4(3)
C23 Co8 Co10 C17 -79.3(3)
Co9 Co8 Co10 C17 -35.3(3)
Co7 Co8 Co10 C17 78.4(3)
C24 Co8 Co10 C18 65.4(3)
C22 Co8 Co10 C18 -86.4(12)
C2 Co8 Co10 C18 -100.6(2)
C23 Co8 Co10 C18 157.7(2)
Co9 Co8 Co10 C18 -158.36(18)
Co7 Co8 Co10 C18 -44.57(18)
C24 Co8 Co10 C2 166.0(3)
C22 Co8 Co10 C2 14.2(12)
C23 Co8 Co10 C2 -101.7(2)
Co9 Co8 Co10 C2 -57.79(16)
Co7 Co8 Co10 C2 56.00(16)
C24 Co8 Co10 Co6 168.5(2)
C22 Co8 Co10 Co6 16.7(12)
C2 Co8 Co10 Co6 2.54(16)
C23 Co8 Co10 Co6 -99.20(15)
Co9 Co8 Co10 Co6 -55.25(3)
Co7 Co8 Co10 Co6 58.54(3)
C24 Co8 Co10 Co7 110.0(2)
C22 Co8 Co10 Co7 -41.8(12)
C2 Co8 Co10 Co7 -56.00(16)
C23 Co8 Co10 Co7 -157.74(15)
Co9 Co8 Co10 Co7 -113.79(3)
C24 Co8 Co10 Co9 -136.2(2)
C22 Co8 Co10 Co9 72.0(12)
C2 Co8 Co10 Co9 57.79(16)
C23 Co8 Co10 Co9 -43.95(15)
Co7 Co8 Co10 Co9 113.79(3)
C25 Co9 Co10 C16 37.9(3)
C27 Co9 Co10 C16 -172.8(7)
C2 Co9 Co10 C16 -159.9(3)
C23 Co9 Co10 C16 -57.0(3)
Co8 Co9 Co10 C16 -101.5(2)
Co6 Co9 Co10 C16 144.0(2)
C25 Co9 Co10 C17 -59.7(3)
C27 Co9 Co10 C17 89.6(7)
C2 Co9 Co10 C17 102.5(2)
C23 Co9 Co10 C17 -154.6(2)
Co8 Co9 Co10 C17 160.90(17)
Co6 Co9 Co10 C17 46.35(16)
C25 Co9 Co10 C18 -178.2(4)
C27 Co9 Co10 C18 -28.9(8)
C2 Co9 Co10 C18 -16.1(4)
C23 Co9 Co10 C18 86.9(4)
Co8 Co9 Co10 C18 42.4(3)
Co6 Co9 Co10 C18 -72.2(3)
C25 Co9 Co10 C2 -162.2(2)
C27 Co9 Co10 C2 -12.8(7)
C23 Co9 Co10 C2 103.0(2)
Co8 Co9 Co10 C2 58.42(16)
Co6 Co9 Co10 C2 -56.12(16)
C25 Co9 Co10 Co6 -106.05(19)
C27 Co9 Co10 Co6 43.3(7)
C2 Co9 Co10 Co6 56.12(16)
C23 Co9 Co10 Co6 159.08(17)
Co8 Co9 Co10 Co6 114.55(3)
C25 Co9 Co10 Co7 -165.17(19)
C27 Co9 Co10 Co7 -15.8(7)
C2 Co9 Co10 Co7 -2.99(16)
C23 Co9 Co10 Co7 99.97(17)
Co8 Co9 Co10 Co7 55.43(3)
Co6 Co9 Co10 Co7 -59.11(3)
C25 Co9 Co10 Co8 139.40(19)
C27 Co9 Co10 Co8 -71.3(7)
C2 Co9 Co10 Co8 -58.42(16)
C23 Co9 Co10 Co8 44.54(16)
Co6 Co9 Co10 Co8 -114.55(3)
C12 Co2 C1 Co1 -173.8(3)
C15 Co2 C1 Co1 -34.1(5)
C5 Co2 C1 Co1 80.4(2)
Co5 Co2 C1 Co1 77.28(17)
Co3 Co2 C1 Co1 155.5(3)
Au1 Co2 C1 Co1 -81.83(17)
C12 Co2 C1 Co4 96.1(8)
C15 Co2 C1 Co4 -124.2(7)
C5 Co2 C1 Co4 -9.7(8)
Co5 Co2 C1 Co4 -12.8(6)
Co3 Co2 C1 Co4 65.4(7)
Au1 Co2 C1 Co4 -172.0(8)
Co1 Co2 C1 Co4 -90.1(7)
C12 Co2 C1 Co3 30.7(3)
C15 Co2 C1 Co3 170.3(3)
C5 Co2 C1 Co3 -75.1(2)
Co5 Co2 C1 Co3 -78.26(16)
Au1 Co2 C1 Co3 122.6(2)
Co1 Co2 C1 Co3 -155.5(3)
C12 Co2 C1 Co5 108.9(3)
C15 Co2 C1 Co5 -111.4(4)
C5 Co2 C1 Co5 3.1(2)
Co3 Co2 C1 Co5 78.26(16)
Au1 Co2 C1 Co5 -159.1(2)
Co1 Co2 C1 Co5 -77.28(17)
C12 Co2 C1 Au1 -92.0(3)
C15 Co2 C1 Au1 47.7(4)
C5 Co2 C1 Au1 162.24(17)
Co5 Co2 C1 Au1 159.1(2)
Co3 Co2 C1 Au1 -122.6(2)
Co1 Co2 C1 Au1 81.83(17)
C13 Co1 C1 Co2 175.5(2)
C14 Co1 C1 Co2 28.7(4)
C4 Co1 C1 Co2 -82.1(2)
Co5 Co1 C1 Co2 -77.68(16)
Co4 Co1 C1 Co2 -157.1(3)
Au1 Co1 C1 Co2 81.73(17)
C13 Co1 C1 Co4 -27.4(3)
C14 Co1 C1 Co4 -174.2(3)
C4 Co1 C1 Co4 75.0(2)
Co5 Co1 C1 Co4 79.39(16)
Au1 Co1 C1 Co4 -121.2(2)
Co2 Co1 C1 Co4 157.1(3)
C13 Co1 C1 Co3 -96.8(6)
C14 Co1 C1 Co3 116.4(6)
C4 Co1 C1 Co3 5.6(7)
Co5 Co1 C1 Co3 10.0(5)
Co4 Co1 C1 Co3 -69.4(6)
Au1 Co1 C1 Co3 169.4(7)
Co2 Co1 C1 Co3 87.7(6)
C13 Co1 C1 Co5 -106.8(2)
C14 Co1 C1 Co5 106.4(3)
C4 Co1 C1 Co5 -4.43(19)
Co4 Co1 C1 Co5 -79.39(16)
Au1 Co1 C1 Co5 159.41(19)
Co2 Co1 C1 Co5 77.68(16)
C13 Co1 C1 Au1 93.8(3)
C14 Co1 C1 Au1 -53.0(3)
C4 Co1 C1 Au1 -163.84(16)
Co5 Co1 C1 Au1 -159.41(19)
Co4 Co1 C1 Au1 121.2(2)
Co2 Co1 C1 Au1 -81.73(17)
C7 Co4 C1 Co2 46.8(9)
C11 Co4 C1 Co2 -166.0(7)
C9 Co4 C1 Co2 -63.7(7)
Co3 Co4 C1 Co2 -66.3(7)
Co5 Co4 C1 Co2 12.8(6)
Co1 Co4 C1 Co2 90.7(7)
C7 Co4 C1 Co1 -44.0(5)
C11 Co4 C1 Co1 103.3(2)
C9 Co4 C1 Co1 -154.4(2)
Co3 Co4 C1 Co1 -157.0(3)
Co5 Co4 C1 Co1 -77.91(17)
C7 Co4 C1 Co3 113.1(4)
C11 Co4 C1 Co3 -99.7(2)
C9 Co4 C1 Co3 2.6(2)
Co5 Co4 C1 Co3 79.09(15)
Co1 Co4 C1 Co3 157.0(3)
C7 Co4 C1 Co5 34.0(5)
C11 Co4 C1 Co5 -178.82(18)
C9 Co4 C1 Co5 -76.5(2)
Co3 Co4 C1 Co5 -79.09(15)
Co1 Co4 C1 Co5 77.91(16)
C7 Co4 C1 Au1 -124.0(4)
C11 Co4 C1 Au1 23.2(3)
C9 Co4 C1 Au1 125.6(3)
Co3 Co4 C1 Au1 123.0(3)
Co5 Co4 C1 Au1 -157.9(3)
Co1 Co4 C1 Au1 -80.0(2)
C8 Co3 C1 Co2 49.2(4)
C10 Co3 C1 Co2 -102.6(2)
C9 Co3 C1 Co2 156.5(2)
Co5 Co3 C1 Co2 78.54(16)
Co4 Co3 C1 Co2 159.1(3)
C8 Co3 C1 Co1 -39.3(8)
C10 Co3 C1 Co1 168.9(6)
C9 Co3 C1 Co1 68.0(7)
Co5 Co3 C1 Co1 -10.0(5)
Co4 Co3 C1 Co1 70.6(6)
Co2 Co3 C1 Co1 -88.5(6)
C8 Co3 C1 Co4 -109.9(4)
C10 Co3 C1 Co4 98.4(2)
C9 Co3 C1 Co4 -2.6(2)
Co5 Co3 C1 Co4 -80.55(16)
Co2 Co3 C1 Co4 -159.1(3)
C8 Co3 C1 Co5 -29.4(4)
C10 Co3 C1 Co5 178.9(2)
C9 Co3 C1 Co5 77.9(2)
Co4 Co3 C1 Co5 80.55(16)
Co2 Co3 C1 Co5 -78.54(16)
C8 Co3 C1 Au1 128.3(4)
C10 Co3 C1 Au1 -23.5(3)
C9 Co3 C1 Au1 -124.4(3)
Co5 Co3 C1 Au1 157.6(3)
Co4 Co3 C1 Au1 -121.8(3)
Co2 Co3 C1 Au1 79.1(2)
C6 Co5 C1 Co2 -133.0(4)
C4 Co5 C1 Co2 98.9(2)
C5 Co5 C1 Co2 -3.4(2)
Co1 Co5 C1 Co2 94.16(16)
Co3 Co5 C1 Co2 -90.05(17)
Co4 Co5 C1 Co2 -174.9(2)
C6 Co5 C1 Co1 132.8(4)
C4 Co5 C1 Co1 4.8(2)
C5 Co5 C1 Co1 -97.5(2)
Co2 Co5 C1 Co1 -94.16(17)
Co3 Co5 C1 Co1 175.8(2)
Co4 Co5 C1 Co1 90.90(17)
C6 Co5 C1 Co4 41.9(5)
C4 Co5 C1 Co4 -86.1(2)
C5 Co5 C1 Co4 171.57(19)
Co1 Co5 C1 Co4 -90.90(17)
Co2 Co5 C1 Co4 174.9(2)
Co3 Co5 C1 Co4 84.90(15)
C6 Co5 C1 Co3 -43.0(5)
C4 Co5 C1 Co3 -171.00(18)
C5 Co5 C1 Co3 86.7(2)
Co1 Co5 C1 Co3 -175.8(2)
Co2 Co5 C1 Co3 90.05(17)
Co4 Co5 C1 Co3 -84.90(15)
C6 Co5 C1 Au1 179.5(4)
C4 Co5 C1 Au1 51.5(5)
C5 Co5 C1 Au1 -50.9(5)
Co1 Co5 C1 Au1 46.7(4)
Co2 Co5 C1 Au1 -47.5(4)
Co3 Co5 C1 Au1 -137.5(6)
Co4 Co5 C1 Au1 137.6(6)
C2 Au1 C1 Co2 -147.6(11)
Co1 Au1 C1 Co2 -92.67(18)
Co6 Au1 C1 Co2 153.63(6)
Co7 Au1 C1 Co2 59.6(2)
C2 Au1 C1 Co1 -54.9(12)
Co2 Au1 C1 Co1 92.67(18)
Co6 Au1 C1 Co1 -113.70(13)
Co7 Au1 C1 Co1 152.24(8)
C2 Au1 C1 Co4 28.8(14)
Co2 Au1 C1 Co4 176.4(4)
Co1 Au1 C1 Co4 83.7(3)
Co6 Au1 C1 Co4 -30.0(3)
Co7 Au1 C1 Co4 -124.1(2)
C2 Au1 C1 Co3 130.2(11)
Co2 Au1 C1 Co3 -82.2(2)
Co1 Au1 C1 Co3 -174.9(3)
Co6 Au1 C1 Co3 71.5(3)
Co7 Au1 C1 Co3 -22.6(4)
C2 Au1 C1 Co5 -100.8(12)
Co2 Au1 C1 Co5 46.8(4)
Co1 Au1 C1 Co5 -45.9(4)
Co6 Au1 C1 Co5 -159.6(4)
Co7 Au1 C1 Co5 106.4(5)
C26 Co6 C2 Co9 -32.8(3)
C19 Co6 C2 Co9 179.4(3)
C17 Co6 C2 Co9 69.2(2)
Co10 Co6 C2 Co9 78.11(14)
Au1 Co6 C2 Co9 -122.2(2)
Co7 Co6 C2 Co9 155.5(3)
C26 Co6 C2 Co7 171.8(2)
C19 Co6 C2 Co7 23.9(4)
C17 Co6 C2 Co7 -86.2(2)
Co10 Co6 C2 Co7 -77.35(15)
Co9 Co6 C2 Co7 -155.5(3)
Au1 Co6 C2 Co7 82.38(15)
C26 Co6 C2 Co8 -103.2(6)
C19 Co6 C2 Co8 108.9(6)
C17 Co6 C2 Co8 -1.2(6)
Co10 Co6 C2 Co8 7.7(5)
Co9 Co6 C2 Co8 -70.4(5)
Au1 Co6 C2 Co8 167.4(7)
Co7 Co6 C2 Co8 85.0(6)
C26 Co6 C2 Co10 -110.9(2)
C19 Co6 C2 Co10 101.3(3)
C17 Co6 C2 Co10 -8.9(2)
Co9 Co6 C2 Co10 -78.11(14)
Au1 Co6 C2 Co10 159.73(19)
Co7 Co6 C2 Co10 77.35(15)
C26 Co6 C2 Au1 89.4(2)
C19 Co6 C2 Au1 -58.5(4)
C17 Co6 C2 Au1 -168.63(17)
Co10 Co6 C2 Au1 -159.73(19)
Co9 Co6 C2 Au1 122.2(2)
Co7 Co6 C2 Au1 -82.38(15)
C25 Co9 C2 Co6 -47.6(4)
C27 Co9 C2 Co6 99.4(2)
C23 Co9 C2 Co6 -156.2(2)
Co10 Co9 C2 Co6 -77.19(15)
Co8 Co9 C2 Co6 -155.8(3)
C25 Co9 C2 Co7 39.0(8)
C27 Co9 C2 Co7 -173.9(6)
C23 Co9 C2 Co7 -69.5(6)
Co10 Co9 C2 Co7 9.5(5)
Co8 Co9 C2 Co7 -69.2(6)
Co6 Co9 C2 Co7 86.6(6)
C25 Co9 C2 Co8 108.2(3)
C27 Co9 C2 Co8 -104.7(2)
C23 Co9 C2 Co8 -0.3(2)
Co10 Co9 C2 Co8 78.64(14)
Co6 Co9 C2 Co8 155.8(3)
C25 Co9 C2 Co10 29.6(4)
C27 Co9 C2 Co10 176.62(19)
C23 Co9 C2 Co10 -78.99(19)
Co8 Co9 C2 Co10 -78.64(14)
Co6 Co9 C2 Co10 77.19(15)
C25 Co9 C2 Au1 -127.5(4)
C27 Co9 C2 Au1 19.5(3)
C23 Co9 C2 Au1 123.9(3)
Co10 Co9 C2 Au1 -157.1(3)
Co8 Co9 C2 Au1 124.3(3)
Co6 Co9 C2 Au1 -79.9(2)
C21 Co7 C2 Co6 -173.5(2)
C20 Co7 C2 Co6 -32.2(4)
C18 Co7 C2 Co6 81.2(2)
Co10 Co7 C2 Co6 76.67(15)
Co8 Co7 C2 Co6 154.5(3)
Au1 Co7 C2 Co6 -82.33(15)
C21 Co7 C2 Co9 100.4(6)
C20 Co7 C2 Co9 -118.3(6)
C18 Co7 C2 Co9 -4.9(7)
Co10 Co7 C2 Co9 -9.5(5)
Co8 Co7 C2 Co9 68.4(6)
Co6 Co7 C2 Co9 -86.1(6)
Au1 Co7 C2 Co9 -168.5(7)
C21 Co7 C2 Co8 32.0(3)
C20 Co7 C2 Co8 173.3(3)
C18 Co7 C2 Co8 -73.3(2)
Co10 Co7 C2 Co8 -77.83(14)
Co6 Co7 C2 Co8 -154.5(3)
Au1 Co7 C2 Co8 123.2(2)
C21 Co7 C2 Co10 109.9(2)
C20 Co7 C2 Co10 -108.9(4)
C18 Co7 C2 Co10 4.6(2)
Co8 Co7 C2 Co10 77.83(14)
Co6 Co7 C2 Co10 -76.67(15)
Au1 Co7 C2 Co10 -159.01(19)
C21 Co7 C2 Au1 -91.1(2)
C20 Co7 C2 Au1 50.1(4)
C18 Co7 C2 Au1 163.57(18)
Co10 Co7 C2 Au1 159.01(19)
Co8 Co7 C2 Au1 -123.2(2)
Co6 Co7 C2 Au1 82.33(15)
C24 Co8 C2 Co6 -29.9(8)
C22 Co8 C2 Co6 174.9(6)
C23 Co8 C2 Co6 71.8(6)
Co10 Co8 C2 Co6 -7.7(5)
Co9 Co8 C2 Co6 71.4(5)
Co7 Co8 C2 Co6 -85.7(6)
C24 Co8 C2 Co9 -101.3(4)
C22 Co8 C2 Co9 103.5(2)
C23 Co8 C2 Co9 0.3(2)
Co10 Co8 C2 Co9 -79.08(14)
Co7 Co8 C2 Co9 -157.1(3)
C24 Co8 C2 Co7 55.8(4)
C22 Co8 C2 Co7 -99.4(2)
C23 Co8 C2 Co7 157.4(2)
Co10 Co8 C2 Co7 78.02(15)
Co9 Co8 C2 Co7 157.1(3)
C24 Co8 C2 Co10 -22.3(4)
C22 Co8 C2 Co10 -177.4(2)
C23 Co8 C2 Co10 79.42(19)
Co9 Co8 C2 Co10 79.08(14)
Co7 Co8 C2 Co10 -78.02(15)
C24 Co8 C2 Au1 135.2(4)
C22 Co8 C2 Au1 -19.9(4)
C23 Co8 C2 Au1 -123.1(3)
Co10 Co8 C2 Au1 157.5(3)
Co9 Co8 C2 Au1 -123.4(3)
Co7 Co8 C2 Au1 79.5(2)
C16 Co10 C2 Co6 132.6(4)
C17 Co10 C2 Co6 9.3(2)
C18 Co10 C2 Co6 -98.1(2)
Co7 Co10 C2 Co6 -93.27(16)
Co8 Co10 C2 Co6 176.6(2)
Co9 Co10 C2 Co6 90.74(15)
C16 Co10 C2 Co9 41.9(5)
C17 Co10 C2 Co9 -81.5(2)
C18 Co10 C2 Co9 171.2(2)
Co6 Co10 C2 Co9 -90.74(15)
Co7 Co10 C2 Co9 176.0(2)
Co8 Co10 C2 Co9 85.87(15)
C16 Co10 C2 Co7 -134.1(4)
C17 Co10 C2 Co7 102.5(2)
C18 Co10 C2 Co7 -4.8(2)
Co6 Co10 C2 Co7 93.27(16)
Co8 Co10 C2 Co7 -90.12(15)
Co9 Co10 C2 Co7 -176.0(2)
C16 Co10 C2 Co8 -44.0(5)
C17 Co10 C2 Co8 -167.36(19)
C18 Co10 C2 Co8 85.3(2)
Co6 Co10 C2 Co8 -176.6(2)
Co7 Co10 C2 Co8 90.12(15)
Co9 Co10 C2 Co8 -85.87(15)
C16 Co10 C2 Au1 178.3(4)
C17 Co10 C2 Au1 54.9(5)
C18 Co10 C2 Au1 -52.5(5)
Co6 Co10 C2 Au1 45.6(4)
Co7 Co10 C2 Au1 -47.7(4)
Co8 Co10 C2 Au1 -137.8(5)
Co9 Co10 C2 Au1 136.4(5)
C1 Au1 C2 Co6 -65.1(12)
Co2 Au1 C2 Co6 152.16(8)
Co1 Au1 C2 Co6 -114.45(13)
Co7 Au1 C2 Co6 91.40(18)
C1 Au1 C2 Co9 17.9(14)
Co2 Au1 C2 Co9 -124.84(19)
Co1 Au1 C2 Co9 -31.4(3)
Co6 Au1 C2 Co9 83.0(2)
Co7 Au1 C2 Co9 174.4(3)
C1 Au1 C2 Co7 -156.5(11)
Co2 Au1 C2 Co7 60.8(2)
Co1 Au1 C2 Co7 154.15(6)
Co6 Au1 C2 Co7 -91.40(18)
C1 Au1 C2 Co8 121.3(11)
Co2 Au1 C2 Co8 -21.4(4)
Co1 Au1 C2 Co8 72.0(3)
Co6 Au1 C2 Co8 -173.6(4)
Co7 Au1 C2 Co8 -82.2(2)
C1 Au1 C2 Co10 -109.7(12)
Co2 Au1 C2 Co10 107.5(4)
Co1 Au1 C2 Co10 -159.1(4)
Co6 Au1 C2 Co10 -44.6(4)
Co7 Au1 C2 Co10 46.8(4)
C6 Co5 C4 O4 20.6(9)
C5 Co5 C4 O4 -81.0(9)
C1 Co5 C4 O4 175.6(8)
Co1 Co5 C4 O4 -180.0(10)
Co2 Co5 C4 O4 -135.4(8)
Co3 Co5 C4 O4 162.6(7)
Co4 Co5 C4 O4 127.9(9)
C6 Co5 C4 Co1 -159.4(2)
C5 Co5 C4 Co1 99.0(2)
C1 Co5 C4 Co1 -4.47(19)
Co2 Co5 C4 Co1 44.62(15)
Co3 Co5 C4 Co1 -17.4(4)
Co4 Co5 C4 Co1 -52.14(13)
C13 Co1 C4 O4 -55.1(6)
C14 Co1 C4 O4 44.7(6)
C1 Co1 C4 O4 -175.2(6)
Co5 Co1 C4 O4 180.0(7)
Co4 Co1 C4 O4 -131.3(6)
Au1 Co1 C4 O4 157.2(4)
Co2 Co1 C4 O4 141.1(6)
C13 Co1 C4 Co5 124.9(2)
C14 Co1 C4 Co5 -135.3(2)
C1 Co1 C4 Co5 4.9(2)
Co4 Co1 C4 Co5 48.70(13)
Au1 Co1 C4 Co5 -22.8(4)
Co2 Co1 C4 Co5 -38.87(14)
C6 Co5 C5 O5 -21.5(9)
C4 Co5 C5 O5 79.6(9)
C1 Co5 C5 O5 -176.9(8)
Co1 Co5 C5 O5 133.8(8)
Co2 Co5 C5 O5 179.9(10)
Co3 Co5 C5 O5 -128.4(9)
Co4 Co5 C5 O5 -165.2(7)
C6 Co5 C5 Co2 158.6(2)
C4 Co5 C5 Co2 -100.3(2)
C1 Co5 C5 Co2 3.1(2)
Co1 Co5 C5 Co2 -46.17(15)
Co3 Co5 C5 Co2 51.62(13)
Co4 Co5 C5 Co2 14.9(4)
C12 Co2 C5 O5 59.8(6)
C15 Co2 C5 O5 -37.8(6)
C1 Co2 C5 O5 176.6(6)
Co5 Co2 C5 O5 -180.0(7)
Co3 Co2 C5 O5 132.1(6)
Au1 Co2 C5 O5 -153.2(4)
Co1 Co2 C5 O5 -139.8(6)
C12 Co2 C5 Co5 -120.2(2)
C15 Co2 C5 Co5 142.2(2)
C1 Co2 C5 Co5 -3.4(2)
Co3 Co2 C5 Co5 -47.92(13)
Au1 Co2 C5 Co5 26.7(4)
Co1 Co2 C5 Co5 40.12(14)
C4 Co5 C6 O6 62(19)
C5 Co5 C6 O6 164(19)
C1 Co5 C6 O6 -66(19)
Co1 Co5 C6 O6 32(20)
Co2 Co5 C6 O6 -164(19)
Co3 Co5 C6 O6 -98(19)
Co4 Co5 C6 O6 -35(19)
C11 Co4 C7 O7 17(31)
C1 Co4 C7 O7 165(30)
C9 Co4 C7 O7 -83(31)
Co3 Co4 C7 O7 -115(30)
Co5 Co4 C7 O7 -168(100)
Co1 Co4 C7 O7 134(30)
C10 Co3 C8 O8 148(34)
C1 Co3 C8 O8 -5(34)
C9 Co3 C8 O8 -113(34)
Co5 Co3 C8 O8 -28(34)
Co4 Co3 C8 O8 -77(34)
Co2 Co3 C8 O8 30(34)
C8 Co3 C9 O9 -30.2(8)
C10 Co3 C9 O9 73.9(8)
C1 Co3 C9 O9 -173.2(8)
Co5 Co3 C9 O9 -121.0(8)
Co4 Co3 C9 O9 -175.8(9)
Co2 Co3 C9 O9 -147.6(7)
C8 Co3 C9 Co4 145.6(2)
C10 Co3 C9 Co4 -110.3(2)
C1 Co3 C9 Co4 2.6(2)
Co5 Co3 C9 Co4 54.75(15)
Co2 Co3 C9 Co4 28.2(3)
C7 Co4 C9 O9 24.5(8)
C11 Co4 C9 O9 -76.6(8)
C1 Co4 C9 O9 173.2(8)
Co3 Co4 C9 O9 175.7(9)
Co5 Co4 C9 O9 121.8(8)
Co1 Co4 C9 O9 146.1(7)
C7 Co4 C9 Co3 -151.2(2)
C11 Co4 C9 Co3 107.6(2)
C1 Co4 C9 Co3 -2.6(2)
Co5 Co4 C9 Co3 -53.93(14)
Co1 Co4 C9 Co3 -29.7(3)
C8 Co3 C10 O10 76(10)
C1 Co3 C10 O10 -122(10)
C9 Co3 C10 O10 -20(10)
Co5 Co3 C10 O10 -119(10)
Co4 Co3 C10 O10 -70(10)
Co2 Co3 C10 O10 -172(10)
C7 Co4 C11 O11 -82(6)
C1 Co4 C11 O11 116(6)
C9 Co4 C11 O11 14(6)
Co3 Co4 C11 O11 64(6)
Co5 Co4 C11 O11 113(6)
Co1 Co4 C11 O11 164(6)
C15 Co2 C12 O12 -1(5)
C1 Co2 C12 O12 155(5)
C5 Co2 C12 O12 -97(5)
Co5 Co2 C12 O12 -144(5)
Co3 Co2 C12 O12 178(5)
Au1 Co2 C12 O12 99(5)
Co1 Co2 C12 O12 144(5)
C14 Co1 C13 O13 -33(4)
C1 Co1 C13 O13 169(4)
C4 Co1 C13 O13 63(4)
Co5 Co1 C13 O13 107(4)
Co4 Co1 C13 O13 149(4)
Au1 Co1 C13 O13 -132(4)
Co2 Co1 C13 O13 179(100)
C13 Co1 C14 O14 49(14)
C1 Co1 C14 O14 -160(14)
C4 Co1 C14 O14 -47(14)
Co5 Co1 C14 O14 -87(14)
Co4 Co1 C14 O14 78(15)
Au1 Co1 C14 O14 159(14)
Co2 Co1 C14 O14 -141(14)
C12 Co2 C15 O15 -14(10)
C1 Co2 C15 O15 -157(9)
C5 Co2 C15 O15 86(10)
Co5 Co2 C15 O15 123(9)
Co3 Co2 C15 O15 -19(10)
Au1 Co2 C15 O15 -120(10)
Co1 Co2 C15 O15 179(100)
C17 Co10 C16 O16 -21(37)
C18 Co10 C16 O16 86(37)
C2 Co10 C16 O16 -145(37)
Co6 Co10 C16 O16 -43(37)
Co7 Co10 C16 O16 112(37)
Co8 Co10 C16 O16 -178(100)
Co9 Co10 C16 O16 -113(37)
C16 Co10 C17 O17 8.0(9)
C18 Co10 C17 O17 -93.2(8)
C2 Co10 C17 O17 163.8(8)
Co6 Co10 C17 O17 172.5(9)
Co7 Co10 C17 O17 -147.5(8)
Co8 Co10 C17 O17 147.0(7)
Co9 Co10 C17 O17 116.6(8)
C16 Co10 C17 Co6 -164.6(2)
C18 Co10 C17 Co6 94.3(2)
C2 Co10 C17 Co6 -8.79(19)
Co7 Co10 C17 Co6 39.95(16)
Co8 Co10 C17 Co6 -25.6(4)
Co9 Co10 C17 Co6 -55.90(13)
C26 Co6 C17 O17 -45.6(6)
C19 Co6 C17 O17 55.4(6)
C2 Co6 C17 O17 -164.6(6)
Co10 Co6 C17 O17 -174.4(7)
Co9 Co6 C17 O17 -122.1(6)
Au1 Co6 C17 O17 174.6(4)
Co7 Co6 C17 O17 150.3(6)
C26 Co6 C17 Co10 128.7(2)
C19 Co6 C17 Co10 -130.2(2)
C2 Co6 C17 Co10 9.7(2)
Co9 Co6 C17 Co10 52.26(13)
Au1 Co6 C17 Co10 -11.0(4)
Co7 Co6 C17 Co10 -35.31(15)
C16 Co10 C18 O18 -14.3(10)
C17 Co10 C18 O18 85.7(9)
C2 Co10 C18 O18 -171.9(9)
Co6 Co10 C18 O18 139.0(9)
Co7 Co10 C18 O18 -176.4(10)
Co8 Co10 C18 O18 -123.8(9)
Co9 Co10 C18 O18 -159.9(7)
C16 Co10 C18 Co7 162.1(2)
C17 Co10 C18 Co7 -97.9(2)
C2 Co10 C18 Co7 4.5(2)
Co6 Co10 C18 Co7 -44.61(16)
Co8 Co10 C18 Co7 52.65(14)
Co9 Co10 C18 Co7 16.5(4)
C21 Co7 C18 O18 56.0(7)
C20 Co7 C18 O18 -42.3(7)
C2 Co7 C18 O18 172.2(7)
Co10 Co7 C18 O18 177.2(8)
Co8 Co7 C18 O18 128.2(7)
Co6 Co7 C18 O18 -143.6(7)
Au1 Co7 C18 O18 -159.7(5)
C21 Co7 C18 Co10 -121.2(2)
C20 Co7 C18 Co10 140.5(2)
C2 Co7 C18 Co10 -5.0(2)
Co8 Co7 C18 Co10 -49.03(14)
Co6 Co7 C18 Co10 39.17(15)
Au1 Co7 C18 Co10 23.1(4)
C26 Co6 C19 O19 97(13)
C2 Co6 C19 O19 -112(13)
C17 Co6 C19 O19 1(13)
Co10 Co6 C19 O19 -41(13)
Co9 Co6 C19 O19 59(15)
Au1 Co6 C19 O19 -155(13)
Co7 Co6 C19 O19 -95(13)
C21 Co7 C20 O20 -43(10)
C2 Co7 C20 O20 173(9)
C18 Co7 C20 O20 57(10)
Co10 Co7 C20 O20 94(10)
Co8 Co7 C20 O20 -38(11)
Co6 Co7 C20 O20 150(10)
Au1 Co7 C20 O20 -149(10)
C20 Co7 C21 O21 -6(4)
C2 Co7 C21 O21 151(4)
C18 Co7 C21 O21 -102(4)
Co10 Co7 C21 O21 -148(4)
Co8 Co7 C21 O21 175(4)
Co6 Co7 C21 O21 139(4)
Au1 Co7 C21 O21 95(4)
C24 Co8 C22 O22 8(4)
C2 Co8 C22 O22 172(4)
C23 Co8 C22 O22 -86(4)
Co10 Co8 C22 O22 159(3)
Co9 Co8 C22 O22 -133(4)
Co7 Co8 C22 O22 121(4)
C25 Co9 C23 O23 32.7(8)
C27 Co9 C23 O23 -69.4(7)
C2 Co9 C23 O23 176.6(7)
Co10 Co9 C23 O23 123.6(7)
Co8 Co9 C23 O23 176.2(8)
Co6 Co9 C23 O23 150.6(6)
C25 Co9 C23 Co8 -143.5(2)
C27 Co9 C23 Co8 114.4(2)
C2 Co9 C23 Co8 0.3(2)
Co10 Co9 C23 Co8 -52.63(13)
Co6 Co9 C23 Co8 -25.6(3)
C24 Co8 C23 O23 -35.4(7)
C22 Co8 C23 O23 65.0(7)
C2 Co8 C23 O23 -176.7(7)
Co10 Co8 C23 O23 -123.6(7)
Co9 Co8 C23 O23 -176.3(8)
Co7 Co8 C23 O23 -152.3(6)
C24 Co8 C23 Co9 140.9(3)
C22 Co8 C23 Co9 -118.7(2)
C2 Co8 C23 Co9 -0.3(2)
Co10 Co8 C23 Co9 52.75(14)
Co7 Co8 C23 Co9 24.0(3)
C22 Co8 C24 O24 -124(18)
C2 Co8 C24 O24 79(18)
C23 Co8 C24 O24 -24(18)
Co10 Co8 C24 O24 61(18)
Co9 Co8 C24 O24 12(18)
Co7 Co8 C24 O24 117(18)
C27 Co9 C25 O25 -137(22)
C2 Co9 C25 O25 13(22)
C23 Co9 C25 O25 122(22)
Co10 Co9 C25 O25 36(22)
Co8 Co9 C25 O25 85(22)
Co6 Co9 C25 O25 -21(22)
C19 Co6 C26 O26 -36(6)
C2 Co6 C26 O26 165(6)
C17 Co6 C26 O26 59(6)
Co10 Co6 C26 O26 102(6)
Co9 Co6 C26 O26 142(6)
Au1 Co6 C26 O26 -139(6)
Co7 Co6 C26 O26 -177(6)
C25 Co9 C27 O27 -22(9)
C2 Co9 C27 O27 178(100)
C23 Co9 C27 O27 75(9)
Co10 Co9 C27 O27 -171(9)
Co8 Co9 C27 O27 125(9)
Co6 Co9 C27 O27 -133(9)
C103 N1 C104 C105 -60.6(7)
C102 N1 C104 C105 -179.4(6)
C101 N1 C104 C105 60.5(7)
N1 C104 C105 C110 92.6(7)
N1 C104 C105 C106 -88.8(7)
C110 C105 C106 C107 -2.1(10)
C104 C105 C106 C107 179.3(6)
C105 C106 C107 C108 0.6(10)
C106 C107 C108 C109 0.8(11)
C107 C108 C109 C110 -0.7(11)
C106 C105 C110 C109 2.2(11)
C104 C105 C110 C109 -179.2(6)
C108 C109 C110 C105 -0.8(11)
